data_4075961
loop_
_publ_author_name
'Wei, Qiao-Hua'
'Zhang, Li-Yi'
'Yin, Gang-Qiang'
'Shi, Lin-Xi'
'Chen, Zhong-Ning'

_publ_section_title
;
 Luminescent Au6Ag13Cage Compounds of Arylacetylides, Metastable
 Intermediates to Au5Ag8Complexes of {1,2,3-C6(C6H4R-4)3}3-(R = H, CH3,
 But)
;
_journal_issue 16
_journal_name_full Organometallics
_journal_page_first 3818
_journal_paper_doi 10.1021/om050363d
_journal_volume 24
_journal_year 2005
_chemical_formula_sum 'C190 H158 Ag8 Au5 Cl0 F18 N0 O0 P11'
_chemical_formula_weight 4971.63
_chemical_name_systematic
;
 ?
;
_space_group_IT_number 14
_symmetry_cell_setting monoclinic
_symmetry_space_group_name_Hall '-P 2yn'
_symmetry_space_group_name_H-M 'P 1 21/n 1'
_atom_sites_solution_hydrogens geom
_atom_sites_solution_primary direct
_atom_sites_solution_secondary difmap
_audit_creation_method SHELXL-97
_cell_angle_alpha 90.00
_cell_angle_beta 107.7710(10)
_cell_angle_gamma 90.00
_cell_formula_units_Z 4
_cell_length_a 25.9385(3)
_cell_length_b 24.3850(4)
_cell_length_c 33.3375(2)
_cell_measurement_reflns_used 6947
_cell_measurement_temperature 293(2)
_cell_measurement_theta_max 22.50
_cell_measurement_theta_min .88
_cell_volume 20080.2(4)
_computing_cell_refinement 'Siemens SMART & SAINT'
_computing_data_collection 'Siemens SMART'
_computing_data_reduction 'Siemens XPREP'
_computing_molecular_graphics 'Bruker SHELXTL'
_computing_publication_material 'Bruker SHELXTL'
_computing_structure_refinement 'Siemens SHELXTL'
_computing_structure_solution 'Siemens SHELXTL'
_diffrn_ambient_temperature 293(2)
_diffrn_measured_fraction_theta_full 1.000
_diffrn_measured_fraction_theta_max 1.000
_diffrn_measurement_device_type 'Siemens SMART CCD'
_diffrn_measurement_method 'phi and omega scans'
_diffrn_radiation_monochromator graphite
_diffrn_radiation_source 'fine-focus sealed tube'
_diffrn_radiation_type MoK\a
_diffrn_radiation_wavelength 0.71073
_diffrn_reflns_av_R_equivalents 0.0852
_diffrn_reflns_av_sigmaI/netI 0.1040
_diffrn_reflns_limit_h_max 20
_diffrn_reflns_limit_h_min -27
_diffrn_reflns_limit_k_max 26
_diffrn_reflns_limit_k_min -17
_diffrn_reflns_limit_l_max 35
_diffrn_reflns_limit_l_min -26
_diffrn_reflns_number 50900
_diffrn_reflns_theta_full 22.50
_diffrn_reflns_theta_max 22.50
_diffrn_reflns_theta_min 0.88
_diffrn_standards_decay_% none
_diffrn_standards_interval_count none
_diffrn_standards_interval_time none
_diffrn_standards_number none
_exptl_absorpt_coefficient_mu 4.548
_exptl_absorpt_correction_T_max 1.0000
_exptl_absorpt_correction_T_min .6349
_exptl_absorpt_correction_type empirical
_exptl_absorpt_process_details 'SADABS (Sheldrick, 1996)'
_exptl_crystal_colour red
_exptl_crystal_density_diffrn 1.645
_exptl_crystal_density_method 'not measured'
_exptl_crystal_description prism
_exptl_crystal_F_000 9584
_exptl_crystal_size_max .38
_exptl_crystal_size_mid .36
_exptl_crystal_size_min .30
_refine_diff_density_max 2.929
_refine_diff_density_min -2.226
_refine_diff_density_rms 0.565
_refine_ls_extinction_method none
_refine_ls_goodness_of_fit_ref 1.230
_refine_ls_hydrogen_treatment constr
_refine_ls_matrix_type fullcycle
_refine_ls_number_parameters 1901
_refine_ls_number_reflns 26269
_refine_ls_number_restraints 672
_refine_ls_restrained_S_all 1.221
_refine_ls_R_factor_all 0.1875
_refine_ls_R_factor_gt 0.0921
_refine_ls_shift/su_max 0.004
_refine_ls_shift/su_mean 0.000
_refine_ls_structure_factor_coef Fsqd
_refine_ls_weighting_details 'calc w=1/[\s^2^(Fo^2^)+(0.0797P)^2^+720.7036P] where P=(Fo^2^+2Fc^2^)/3'
_refine_ls_weighting_scheme calc
_refine_ls_wR_factor_gt 0.2080
_refine_ls_wR_factor_ref 0.2989
_reflns_number_gt 14688
_reflns_number_total 26269
_reflns_threshold_expression >2sigma(I)
_cod_data_source_file om050363dsi20050509_062135.cif
_cod_data_source_block compound_2(PF6)3
_cod_original_sg_symbol_H-M P2(1)/n
_cod_database_code 4075961

loop_
_symmetry_equiv_pos_as_xyz
'x, y, z'
'-x+1/2, y+1/2, -z+1/2'
'-x, -y, -z'
'x-1/2, -y-1/2, z-1/2'

loop_
_atom_site_label
_atom_site_type_symbol
_atom_site_fract_x
_atom_site_fract_y
_atom_site_fract_z
_atom_site_U_iso_or_equiv
_atom_site_adp_type
_atom_site_occupancy
_atom_site_symmetry_multiplicity
_atom_site_calc_flag
_atom_site_refinement_flags
Au1 Au 0.01349(5) 1.05300(5) -1.74910(4) 0.0584(3) Uani 1 1 d .
Au2 Au 0.02434(5) 0.91532(5) -1.72332(4) 0.0566(3) Uani 1 1 d .
Au3 Au -0.03931(5) 0.81809(5) -1.79159(4) 0.0592(3) Uani 1 1 d .
Au4 Au 0.09183(5) 0.83873(5) -1.76687(4) 0.0682(4) Uani 1 1 d .
Au5 Au -0.04184(6) 0.98863(6) -1.67834(5) 0.0799(4) Uani 1 1 d .
Ag1 Ag 0.09191(9) 0.99646(10) -1.66812(8) 0.0704(7) Uani 1 1 d .
Ag2 Ag 0.08048(10) 0.96935(10) -1.77328(8) 0.0701(7) Uani 1 1 d .
Ag3 Ag 0.03225(10) 0.80032(11) -1.69376(8) 0.0752(7) Uani 1 1 d .
Ag4 Ag -0.08495(10) 0.88309(11) -1.73576(9) 0.0796(8) Uani 1 1 d .
Ag5 Ag 0.00934(10) 0.82786(10) -1.85566(7) 0.0709(7) Uani 1 1 d .
Ag6 Ag 0.04995(10) 0.73062(10) -1.79367(8) 0.0721(7) Uani 1 1 d .
Ag7 Ag -0.09484(10) 1.06003(11) -1.75371(8) 0.0771(7) Uani 1 1 d .
Ag8 Ag -0.00812(10) 1.10659(11) -1.67357(8) 0.0731(7) Uani 1 1 d .
P1 P 0.1824(3) 1.0177(4) -1.6714(3) 0.067(2) Uani 1 1 d .
P2 P 0.1567(3) 1.0319(4) -1.7673(3) 0.067(2) Uani 1 1 d .
P3 P -0.0308(4) 0.7631(4) -1.6588(3) 0.088(3) Uani 1 1 d .
P4 P -0.1343(3) 0.8017(4) -1.7250(3) 0.071(2) Uani 1 1 d .
P5 P 0.0206(3) 0.7576(3) -1.9040(3) 0.066(2) Uani 1 1 d .
P6 P 0.1074(3) 0.6994(3) -1.8335(3) 0.065(2) Uani 1 1 d .
P7 P -0.1502(3) 1.1309(4) -1.7354(3) 0.071(2) Uani 1 1 d .
P8 P -0.0773(4) 1.1355(4) -1.6437(3) 0.082(3) Uani 1 1 d .
C1 C -0.0858(8) 0.9152(10) -1.8533(7) 0.059(8) Uani 1 1 d D
C2 C -0.0949(8) 0.9718(8) -1.8635(8) 0.060(8) Uani 1 1 d D
C3 C -0.0684(7) 1.0113(9) -1.8325(6) 0.049(7) Uani 1 1 d D
C4 C -0.0332(9) 0.9957(8) -1.7921(6) 0.045(6) Uiso 1 1 d D
C5 C -0.0242(9) 0.9391(7) -1.7811(7) 0.039(6) Uani 1 1 d D
C6 C -0.0517(9) 0.9002(9) -1.8124(6) 0.048(7) Uani 1 1 d D
C11 C -0.1078(9) 0.8732(9) -1.8836(7) 0.051(7) Uani 1 1 d D
C12 C -0.0913(11) 0.8726(12) -1.9202(8) 0.071(9) Uani 1 1 d D
H12A H -0.0663 0.8989 -1.9226 0.085 Uiso 1 1 calc R
C13 C -0.110(2) 0.8347(18) -1.9534(18) 0.300 Uiso 1 1 d D
H13A H -0.0971 0.8372 -1.9763 0.360 Uiso 1 1 calc R
C14 C -0.148(2) 0.793(3) -1.954(2) 0.300 Uiso 1 1 d D
C15 C -0.1629(14) 0.7952(13) -1.9167(12) 0.16(2) Uani 1 1 d D
H15A H -0.1878 0.7688 -1.9145 0.194 Uiso 1 1 calc R
C16 C -0.1452(10) 0.8316(10) -1.8826(8) 0.065(8) Uani 1 1 d D
H16A H -0.1581 0.8284 -1.8595 0.078 Uiso 1 1 calc R
C17 C -0.168(3) 0.755(3) -1.986(2) 0.300 Uiso 1 1 d D
H17A H -0.1520 0.7617 -2.0081 0.450 Uiso 1 1 calc R
H17B H -0.2064 0.7582 -1.9969 0.450 Uiso 1 1 calc R
H17C H -0.1584 0.7187 -1.9749 0.450 Uiso 1 1 calc R
C21 C -0.1315(11) 0.9884(11) -1.9045(9) 0.064(8) Uani 1 1 d D
C22 C -0.1866(13) 0.9681(13) -1.9169(11) 0.087(11) Uani 1 1 d .
H22A H -0.1976 0.9435 -1.8999 0.104 Uiso 1 1 calc R
C23 C -0.2234(15) 0.9862(18) -1.9555(13) 0.119(16) Uani 1 1 d .
H23A H -0.2582 0.9718 -1.9648 0.143 Uiso 1 1 calc R
C24 C -0.2075(17) 1.0250(18) -1.9791(11) 0.103(15) Uani 1 1 d .
C25 C -0.1561(16) 1.0423(15) -1.9676(11) 0.097(12) Uani 1 1 d .
H25A H -0.1445 1.0653 -1.9854 0.116 Uiso 1 1 calc R
C26 C -0.1207(14) 1.0267(11) -1.9304(9) 0.071(9) Uani 1 1 d .
H26A H -0.0868 1.0432 -1.9220 0.085 Uiso 1 1 calc R
C27 C -0.2475(18) 1.045(2) -2.0206(13) 0.17(2) Uani 1 1 d .
H27A H -0.2301 1.0721 -2.0332 0.251 Uiso 1 1 calc R
H27B H -0.2784 1.0615 -2.0151 0.251 Uiso 1 1 calc R
H27C H -0.2591 1.0149 -2.0395 0.251 Uiso 1 1 calc R
C31 C -0.0785(10) 1.0689(13) -1.8426(8) 0.066(9) Uani 1 1 d D
C32 C -0.0360(15) 1.1066(12) -1.8414(9) 0.080(10) Uani 1 1 d .
H32A H -0.0003 1.0945 -1.8322 0.096 Uiso 1 1 calc R
C33 C -0.0468(13) 1.1620(12) -1.8539(9) 0.073(9) Uani 1 1 d .
H33A H -0.0180 1.1854 -1.8529 0.087 Uiso 1 1 calc R
C34 C -0.0992(14) 1.1823(15) -1.8676(12) 0.092(11) Uani 1 1 d .
C35 C -0.1396(13) 1.1474(14) -1.8671(11) 0.084(10) Uani 1 1 d .
H35A H -0.1749 1.1607 -1.8755 0.101 Uiso 1 1 calc R
C36 C -0.1315(13) 1.0933(11) -1.8549(8) 0.064(8) Uani 1 1 d .
H36A H -0.1611 1.0720 -1.8545 0.077 Uiso 1 1 calc R
C37 C -0.1122(19) 1.2412(13) -1.8808(14) 0.130(17) Uani 1 1 d .
H37A H -0.1507 1.2466 -1.8889 0.194 Uiso 1 1 calc R
H37B H -0.0993 1.2494 -1.9043 0.194 Uiso 1 1 calc R
H37C H -0.0949 1.2650 -1.8577 0.194 Uiso 1 1 calc R
C41 C 0.0546(11) 1.1111(15) -1.7099(10) 0.080(10) Uani 1 1 d .
C42 C 0.0710(11) 1.1534(11) -1.6890(8) 0.055(7) Uiso 1 1 d .
C43 C 0.0906(13) 1.2069(11) -1.6738(10) 0.067(8) Uani 1 1 d .
C44 C 0.0811(14) 1.2549(14) -1.6989(12) 0.091(11) Uani 1 1 d .
H44A H 0.0621 1.2524 -1.7274 0.110 Uiso 1 1 calc R
C45 C 0.0994(17) 1.3043(15) -1.6819(16) 0.130(18) Uani 1 1 d .
H45A H 0.0932 1.3338 -1.7005 0.156 Uiso 1 1 calc R
C46 C 0.125(2) 1.3157(18) -1.6415(18) 0.14(2) Uani 1 1 d .
C47 C 0.1354(17) 1.2687(17) -1.6157(13) 0.113(14) Uani 1 1 d .
H47A H 0.1521 1.2732 -1.5870 0.136 Uiso 1 1 calc R
C48 C 0.1217(14) 1.2159(14) -1.6309(11) 0.089(11) Uani 1 1 d .
H48A H 0.1328 1.1861 -1.6129 0.107 Uiso 1 1 calc R
C49 C 0.144(2) 1.3705(19) -1.6215(18) 0.17(2) Uani 1 1 d .
H49A H 0.1340 1.3987 -1.6426 0.260 Uiso 1 1 calc R
H49B H 0.1823 1.3702 -1.6088 0.260 Uiso 1 1 calc R
H49C H 0.1265 1.3778 -1.6003 0.260 Uiso 1 1 calc R
C51 C 0.0722(12) 0.8929(12) -1.6654(10) 0.069(9) Uani 1 1 d .
C52 C 0.0973(11) 0.8810(14) -1.6306(8) 0.068(9) Uani 1 1 d .
C53 C 0.1278(13) 0.8681(12) -1.5875(11) 0.078(10) Uani 1 1 d .
C54 C 0.1051(17) 0.8597(19) -1.5553(14) 0.129(17) Uani 1 1 d .
H54A H 0.0677 0.8604 -1.5612 0.155 Uiso 1 1 calc R
C55 C 0.138(2) 0.850(2) -1.5140(11) 0.17(3) Uani 1 1 d .
H55A H 0.1226 0.8445 -1.4928 0.206 Uiso 1 1 calc R
C56 C 0.194(2) 0.850(3) -1.5042(15) 0.20(3) Uani 1 1 d .
C57 C 0.218(2) 0.863(2) -1.5334(15) 0.15(2) Uani 1 1 d .
H57A H 0.2550 0.8665 -1.5265 0.178 Uiso 1 1 calc R
C58 C 0.1842(15) 0.8724(17) -1.5742(10) 0.103(13) Uani 1 1 d .
H58A H 0.2008 0.8821 -1.5943 0.123 Uiso 1 1 calc R
C59 C 0.223(3) 0.840(3) -1.455(2) 0.22(3) Uiso 1 1 d .
H59A H 0.2616 0.8412 -1.4502 0.328 Uiso 1 1 calc R
H59B H 0.2128 0.8055 -1.4469 0.328 Uiso 1 1 calc R
H59C H 0.2129 0.8689 -1.4395 0.328 Uiso 1 1 calc R
C61 C -0.0278(11) 0.7385(11) -1.7733(10) 0.067(9) Uani 1 1 d .
C62 C -0.0214(11) 0.6910(14) -1.7657(9) 0.068(9) Uani 1 1 d .
C63 C -0.0173(13) 0.6322(13) -1.7531(11) 0.078(10) Uani 1 1 d .
C64 C -0.0527(18) 0.5960(14) -1.7760(14) 0.110(14) Uani 1 1 d .
H64A H -0.0812 0.6076 -1.7988 0.132 Uiso 1 1 calc R
C65 C -0.0464(18) 0.5393(18) -1.7651(15) 0.125(16) Uani 1 1 d .
H65A H -0.0708 0.5138 -1.7811 0.150 Uiso 1 1 calc R
C66 C -0.005(2) 0.5226(15) -1.7317(17) 0.14(2) Uani 1 1 d .
C67 C 0.030(3) 0.560(2) -1.7085(18) 0.19(3) Uani 1 1 d .
H67A H 0.0569 0.5483 -1.6843 0.233 Uiso 1 1 calc R
C68 C 0.0283(19) 0.6149(17) -1.7202(17) 0.144(19) Uani 1 1 d .
H68A H 0.0557 0.6392 -1.7067 0.173 Uiso 1 1 calc R
C69 C 0.000(3) 0.463(3) -1.717(2) 0.21(3) Uiso 1 1 d .
H69A H -0.0285 0.4419 -1.7358 0.319 Uiso 1 1 calc R
H69B H -0.0029 0.4612 -1.6891 0.319 Uiso 1 1 calc R
H69C H 0.0344 0.4489 -1.7173 0.319 Uiso 1 1 calc R
C71 C 0.1090(12) 0.7848(14) -1.7185(8) 0.068(9) Uani 1 1 d .
C72 C 0.1278(12) 0.7521(14) -1.6927(12) 0.085(11) Uani 1 1 d .
C73 C 0.1548(13) 0.7141(13) -1.6566(12) 0.115(14) Uani 1 1 d GD
C74 C 0.1662(15) 0.6611(15) -1.6666(10) 0.16(2) Uiso 1 1 d GD
H74A H 0.1543 0.6491 -1.6944 0.197 Uiso 1 1 calc R
C75 C 0.1954(16) 0.6259(12) -1.6350(12) 0.300 Uiso 1 1 d GD
H75A H 0.2030 0.5904 -1.6417 0.360 Uiso 1 1 calc R
C76 C 0.2132(14) 0.6437(16) -1.5935(11) 0.300 Uiso 1 1 d GD
C77 C 0.2018(17) 0.6968(17) -1.5835(10) 0.300 Uiso 1 1 d GD
H77A H 0.2137 0.7088 -1.5557 0.360 Uiso 1 1 calc R
C78 C 0.1726(17) 0.7320(13) -1.6151(13) 0.300 Uiso 1 1 d GD
H78A H 0.1649 0.7675 -1.6084 0.360 Uiso 1 1 calc R
C79 C 0.247(3) 0.602(3) -1.556(2) 0.300 Uiso 1 1 d D
H79A H 0.2517 0.5676 -1.5684 0.450 Uiso 1 1 calc R
H79B H 0.2277 0.5971 -1.5362 0.450 Uiso 1 1 calc R
H79C H 0.2821 0.6179 -1.5423 0.450 Uiso 1 1 calc R
C81 C 0.0815(11) 0.8902(13) -1.8176(9) 0.069(9) Uani 1 1 d .
C82 C 0.0789(12) 0.9169(13) -1.8483(8) 0.064(9) Uani 1 1 d .
C83 C 0.0802(13) 0.9528(13) -1.8811(10) 0.073(9) Uani 1 1 d .
C84 C 0.0380(15) 0.9887(18) -1.8968(12) 0.111(15) Uani 1 1 d .
H84A H 0.0101 0.9908 -1.8847 0.133 Uiso 1 1 calc R
C85 C 0.0376(17) 1.0226(19) -1.9316(13) 0.121(15) Uani 1 1 d .
H85A H 0.0078 1.0449 -1.9436 0.145 Uiso 1 1 calc R
C86 C 0.0794(17) 1.0233(15) -1.9476(12) 0.099(12) Uani 1 1 d .
C87 C 0.1206(16) 0.9855(17) -1.9313(12) 0.107(13) Uani 1 1 d .
H87A H 0.1495 0.9841 -1.9422 0.129 Uiso 1 1 calc R
C88 C 0.1197(14) 0.9497(14) -1.8991(11) 0.089(11) Uani 1 1 d .
H88A H 0.1468 0.9234 -1.8900 0.106 Uiso 1 1 calc R
C89 C 0.080(2) 1.060(2) -1.9829(14) 0.15(2) Uani 1 1 d .
H89A H 0.0487 1.0832 -1.9902 0.232 Uiso 1 1 calc R
H89B H 0.0807 1.0387 -2.0069 0.232 Uiso 1 1 calc R
H89C H 0.1122 1.0828 -1.9744 0.232 Uiso 1 1 calc R
C91 C 0.0242(15) 1.0156(14) -1.6338(11) 0.085(11) Uani 1 1 d .
C92 C 0.0635(17) 1.0279(14) -1.6038(12) 0.096(13) Uani 1 1 d .
C93 C 0.1056(14) 1.0499(15) -1.5678(10) 0.078(10) Uani 1 1 d .
C94 C 0.1067(16) 1.1074(18) -1.5592(13) 0.109(13) Uani 1 1 d .
H94A H 0.0815 1.1311 -1.5765 0.131 Uiso 1 1 calc R
C95 C 0.148(2) 1.127(2) -1.5235(15) 0.14(2) Uani 1 1 d .
H95A H 0.1494 1.1643 -1.5175 0.174 Uiso 1 1 calc R
C96 C 0.1852(18) 1.092(2) -1.4971(10) 0.125(19) Uani 1 1 d .
C97 C 0.1838(17) 1.0379(18) -1.5071(12) 0.115(15) Uani 1 1 d .
H97A H 0.2095 1.0142 -1.4904 0.138 Uiso 1 1 calc R
C98 C 0.1457(15) 1.0185(19) -1.5410(12) 0.109(13) Uani 1 1 d .
H98A H 0.1464 0.9812 -1.5469 0.130 Uiso 1 1 calc R
C99 C 0.226(2) 1.123(2) -1.4618(13) 0.18(3) Uani 1 1 d .
H99A H 0.2514 1.0977 -1.4442 0.270 Uiso 1 1 calc R
H99B H 0.2077 1.1425 -1.4452 0.270 Uiso 1 1 calc R
H99C H 0.2455 1.1489 -1.4737 0.270 Uiso 1 1 calc R
C101 C -0.1124(13) 0.9713(13) -1.7211(12) 0.080(11) Uani 1 1 d .
C102 C -0.1579(16) 0.9710(13) -1.7446(14) 0.100(14) Uani 1 1 d .
C103 C -0.2141(13) 0.9655(13) -1.7726(12) 0.081(10) Uani 1 1 d .
C104 C -0.2252(16) 0.9671(18) -1.8161(17) 0.132(17) Uani 1 1 d .
H10A H -0.1974 0.9711 -1.8280 0.158 Uiso 1 1 calc R
C105 C -0.278(2) 0.963(2) -1.8414(18) 0.16(2) Uani 1 1 d .
H10B H -0.2854 0.9652 -1.8704 0.195 Uiso 1 1 calc R
C106 C -0.3201(16) 0.9551(19) -1.8254(17) 0.129(18) Uani 1 1 d .
C107 C -0.3106(16) 0.9537(19) -1.7851(17) 0.132(18) Uani 1 1 d .
H10C H -0.3396 0.9488 -1.7745 0.158 Uiso 1 1 calc R
C108 C -0.2579(16) 0.9594(16) -1.7565(12) 0.103(13) Uani 1 1 d .
H10D H -0.2524 0.9590 -1.7275 0.123 Uiso 1 1 calc R
C109 C -0.3784(19) 0.954(3) -1.853(2) 0.24(4) Uani 1 1 d .
H10F H -0.4015 0.9471 -1.8357 0.363 Uiso 1 1 calc R
H10G H -0.3831 0.9249 -1.8733 0.363 Uiso 1 1 calc R
H10H H -0.3877 0.9882 -1.8671 0.363 Uiso 1 1 calc R
C201 C 0.1802(11) 1.0634(12) -1.7142(9) 0.069(9) Uani 1 1 d .
H20A H 0.2162 1.0782 -1.7099 0.082 Uiso 1 1 calc R
H20B H 0.1564 1.0938 -1.7134 0.082 Uiso 1 1 calc R
C202 C -0.0955(13) 0.7420(13) -1.6977(12) 0.095(12) Uani 1 1 d .
H20C H -0.0880 0.7177 -1.7182 0.114 Uiso 1 1 calc R
H20D H -0.1170 0.7220 -1.6834 0.114 Uiso 1 1 calc R
C203 C 0.0892(11) 0.7339(13) -1.8859(9) 0.067(9) Uani 1 1 d .
H20E H 0.1132 0.7649 -1.8842 0.080 Uiso 1 1 calc R
H20F H 0.0951 0.7085 -1.9064 0.080 Uiso 1 1 calc R
C204 C -0.1490(11) 1.1261(15) -1.6796(9) 0.082(10) Uani 1 1 d .
H20G H -0.1626 1.0905 -1.6745 0.099 Uiso 1 1 calc R
H20H H -0.1723 1.1541 -1.6737 0.099 Uiso 1 1 calc R
C211 C 0.2242(13) 1.0560(16) -1.6251(11) 0.087(11) Uani 1 1 d .
C212 C 0.2559(15) 1.0275(18) -1.5912(13) 0.116(15) Uani 1 1 d .
H21A H 0.2589 0.9895 -1.5914 0.139 Uiso 1 1 calc R
C213 C 0.2840(17) 1.060(2) -1.5553(14) 0.14(2) Uani 1 1 d .
H21B H 0.3043 1.0413 -1.5312 0.174 Uiso 1 1 calc R
C214 C 0.283(2) 1.114(3) -1.5542(15) 0.16(3) Uani 1 1 d .
H21C H 0.3032 1.1339 -1.5309 0.192 Uiso 1 1 calc R
C215 C 0.253(2) 1.137(2) -1.5871(17) 0.15(2) Uani 1 1 d .
H21D H 0.2507 1.1748 -1.5871 0.184 Uiso 1 1 calc R
C216 C 0.2230(15) 1.1100(18) -1.6221(16) 0.129(19) Uani 1 1 d .
H21E H 0.2012 1.1302 -1.6446 0.155 Uiso 1 1 calc R
C221 C 0.2239(13) 0.9610(14) -1.6783(9) 0.075(9) Uani 1 1 d .
C222 C 0.2777(13) 0.9660(13) -1.6760(11) 0.083(10) Uani 1 1 d .
H22B H 0.2931 1.0008 -1.6708 0.100 Uiso 1 1 calc R
C223 C 0.3096(14) 0.9248(15) -1.6808(13) 0.108(14) Uani 1 1 d .
H22C H 0.3455 0.9306 -1.6793 0.130 Uiso 1 1 calc R
C224 C 0.2861(13) 0.8725(15) -1.6883(13) 0.100(13) Uani 1 1 d .
H22D H 0.3067 0.8429 -1.6922 0.120 Uiso 1 1 calc R
C225 C 0.2341(15) 0.8646(16) -1.6897(15) 0.124(17) Uani 1 1 d .
H22E H 0.2194 0.8295 -1.6941 0.148 Uiso 1 1 calc R
C226 C 0.2029(12) 0.9071(14) -1.6847(11) 0.084(10) Uani 1 1 d .
H22F H 0.1672 0.9008 -1.6855 0.101 Uiso 1 1 calc R
C231 C 0.2162(12) 1.0047(16) -1.7757(10) 0.083(11) Uani 1 1 d .
C232 C 0.2189(13) 0.9486(16) -1.7876(12) 0.098(12) Uani 1 1 d .
H23B H 0.1880 0.9268 -1.7931 0.117 Uiso 1 1 calc R
C233 C 0.2677(19) 0.925(2) -1.7912(16) 0.15(2) Uani 1 1 d .
H23C H 0.2699 0.8881 -1.7971 0.181 Uiso 1 1 calc R
C234 C 0.311(2) 0.959(2) -1.7860(14) 0.132(16) Uiso 1 1 d .
H23D H 0.3429 0.9453 -1.7895 0.158 Uiso 1 1 calc R
C235 C 0.308(2) 1.011(2) -1.7759(15) 0.147(18) Uiso 1 1 d .
H23E H 0.3382 1.0325 -1.7728 0.176 Uiso 1 1 calc R
C236 C 0.2636(15) 1.035(2) -1.7696(14) 0.130(16) Uani 1 1 d .
H23F H 0.2650 1.0718 -1.7614 0.156 Uiso 1 1 calc R
C241 C 0.1408(14) 1.0918(13) -1.8047(10) 0.082(11) Uani 1 1 d .
C242 C 0.1142(16) 1.1372(16) -1.7964(14) 0.113(14) Uani 1 1 d .
H24A H 0.1048 1.1388 -1.7717 0.136 Uiso 1 1 calc R
C243 C 0.1013(14) 1.1803(13) -1.8246(17) 0.130(19) Uani 1 1 d .
H24B H 0.0809 1.2097 -1.8201 0.156 Uiso 1 1 calc R
C244 C 0.119(2) 1.179(2) -1.8595(15) 0.16(2) Uani 1 1 d .
H24C H 0.1159 1.2096 -1.8768 0.194 Uiso 1 1 calc R
C245 C 0.144(2) 1.129(2) -1.8685(14) 0.16(2) Uani 1 1 d .
H24D H 0.1530 1.1248 -1.8931 0.195 Uiso 1 1 calc R
C246 C 0.152(2) 1.0878(18) -1.8406(10) 0.15(2) Uani 1 1 d .
H24E H 0.1666 1.0552 -1.8467 0.178 Uiso 1 1 calc R
C251 C -0.0542(14) 0.8048(15) -1.6238(9) 0.081(10) Uani 1 1 d .
C252 C -0.0843(18) 0.786(2) -1.5983(10) 0.15(2) Uani 1 1 d .
H25B H -0.0921 0.7488 -1.5976 0.177 Uiso 1 1 calc R
C253 C -0.103(2) 0.824(2) -1.5733(13) 0.142(19) Uani 1 1 d .
H25C H -0.1263 0.8118 -1.5587 0.170 Uiso 1 1 calc R
C254 C -0.087(2) 0.878(2) -1.5704(14) 0.139(18) Uani 1 1 d .
H25D H -0.0979 0.9022 -1.5527 0.167 Uiso 1 1 calc R
C255 C -0.0563(15) 0.896(2) -1.5937(10) 0.124(17) Uani 1 1 d .
H25E H -0.0454 0.9322 -1.5916 0.149 Uiso 1 1 calc R
C256 C -0.0404(15) 0.8619(19) -1.6200(10) 0.107(14) Uani 1 1 d .
H25F H -0.0200 0.8762 -1.6361 0.128 Uiso 1 1 calc R
C261 C -0.0089(14) 0.7003(13) -1.6314(11) 0.117(16) Uani 1 1 d G
C262 C 0.0383(16) 0.7032(15) -1.5976(14) 0.41(8) Uani 1 1 d G
H26B H 0.0560 0.7366 -1.5903 0.486 Uiso 1 1 calc R
C263 C 0.0590(16) 0.656(2) -1.5748(12) 0.300 Uiso 1 1 d G
H26C H 0.0906 0.6582 -1.5521 0.360 Uiso 1 1 calc R
C264 C 0.0326(19) 0.6064(17) -1.5857(16) 0.28(5) Uani 1 1 d G
H26D H 0.0464 0.5749 -1.5704 0.337 Uiso 1 1 calc R
C265 C -0.0147(18) 0.6034(13) -1.6195(19) 0.31(6) Uani 1 1 d G
H26E H -0.0324 0.5700 -1.6268 0.369 Uiso 1 1 calc R
C266 C -0.0354(13) 0.6504(18) -1.6424(13) 0.29(5) Uani 1 1 d G
H26F H -0.0670 0.6484 -1.6650 0.353 Uiso 1 1 calc R
C271 C -0.1785(11) 0.7756(13) -1.7752(10) 0.071(9) Uani 1 1 d .
C272 C -0.1757(14) 0.7247(15) -1.7919(12) 0.097(12) Uani 1 1 d .
H27D H -0.1505 0.6993 -1.7767 0.116 Uiso 1 1 calc R
C273 C -0.2100(15) 0.7107(14) -1.8315(13) 0.102(14) Uani 1 1 d .
H27E H -0.2047 0.6780 -1.8441 0.123 Uiso 1 1 calc R
C274 C -0.2504(15) 0.7438(18) -1.8515(12) 0.103(13) Uani 1 1 d .
H27F H -0.2759 0.7316 -1.8761 0.124 Uiso 1 1 calc R
C275 C -0.2558(15) 0.7957(16) -1.8369(10) 0.091(12) Uani 1 1 d .
H27G H -0.2822 0.8197 -1.8524 0.109 Uiso 1 1 calc R
C276 C -0.2197(14) 0.8109(16) -1.7975(11) 0.091(11) Uani 1 1 d .
H27H H -0.2234 0.8450 -1.7862 0.109 Uiso 1 1 calc R
C281 C -0.1800(13) 0.8127(14) -1.6940(9) 0.074(9) Uani 1 1 d .
C282 C -0.1850(12) 0.8605(15) -1.6772(12) 0.091(11) Uani 1 1 d .
H28A H -0.1630 0.8891 -1.6806 0.109 Uiso 1 1 calc R
C283 C -0.2211(17) 0.8711(18) -1.6550(12) 0.111(14) Uiso 1 1 d .
H28B H -0.2216 0.9054 -1.6430 0.133 Uiso 1 1 calc R
C284 C -0.2541(16) 0.833(2) -1.6508(12) 0.120(16) Uani 1 1 d .
H28C H -0.2803 0.8412 -1.6378 0.144 Uiso 1 1 calc R
C285 C -0.2501(15) 0.7839(19) -1.6653(12) 0.116(16) Uani 1 1 d .
H28D H -0.2701 0.7557 -1.6584 0.139 Uiso 1 1 calc R
C286 C -0.2188(15) 0.7721(17) -1.6894(12) 0.106(13) Uani 1 1 d .
H28E H -0.2219 0.7384 -1.7031 0.127 Uiso 1 1 calc R
C291 C 0.0175(13) 0.7802(14) -1.9571(10) 0.075(9) Uani 1 1 d .
C292 C 0.0409(15) 0.8313(16) -1.9604(14) 0.112(14) Uani 1 1 d .
H29A H 0.0553 0.8537 -1.9371 0.135 Uiso 1 1 calc R
C293 C 0.0415(15) 0.8470(19) -2.0015(14) 0.124(18) Uani 1 1 d .
H29C H 0.0638 0.8761 -2.0034 0.149 Uiso 1 1 calc R
C294 C 0.012(3) 0.822(2) -2.0387(16) 0.18(3) Uani 1 1 d .
H29D H 0.0065 0.8386 -2.0650 0.220 Uiso 1 1 calc R
C295 C -0.009(2) 0.773(2) -2.0339(11) 0.15(2) Uani 1 1 d .
H29E H -0.0216 0.7504 -2.0572 0.181 Uiso 1 1 calc R
C296 C -0.0111(15) 0.7549(18) -1.9937(9) 0.102(13) Uani 1 1 d .
H29F H -0.0328 0.7250 -1.9925 0.122 Uiso 1 1 calc R
C301 C -0.0181(14) 0.6958(13) -1.9080(10) 0.080(10) Uani 1 1 d .
C302 C -0.0586(14) 0.6945(16) -1.8885(11) 0.091(11) Uani 1 1 d .
H30A H -0.0628 0.7254 -1.8735 0.109 Uiso 1 1 calc R
C303 C -0.0921(18) 0.652(2) -1.8898(15) 0.14(2) Uani 1 1 d .
H30B H -0.1186 0.6521 -1.8762 0.169 Uiso 1 1 calc R
C304 C -0.084(2) 0.609(2) -1.9118(16) 0.15(2) Uani 1 1 d .
H30C H -0.1087 0.5800 -1.9150 0.184 Uiso 1 1 calc R
C305 C -0.0439(18) 0.6033(15) -1.9304(13) 0.119(16) Uani 1 1 d .
H30D H -0.0392 0.5707 -1.9433 0.143 Uiso 1 1 calc R
C306 C -0.0107(14) 0.6480(15) -1.9290(13) 0.104(13) Uani 1 1 d .
H30E H 0.0164 0.6464 -1.9419 0.125 Uiso 1 1 calc R
C311 C 0.1817(12) 0.7120(13) -1.8090(10) 0.072(9) Uani 1 1 d .
C312 C 0.1987(14) 0.704(2) -1.7662(12) 0.128(18) Uani 1 1 d .
H31A H 0.1751 0.6935 -1.7515 0.153 Uiso 1 1 calc R
C313 C 0.2539(17) 0.713(2) -1.7461(14) 0.15(2) Uani 1 1 d .
H31B H 0.2680 0.7048 -1.7176 0.182 Uiso 1 1 calc R
C314 C 0.2881(18) 0.734(2) -1.7669(16) 0.137(18) Uani 1 1 d .
H31C H 0.3238 0.7425 -1.7523 0.164 Uiso 1 1 calc R
C315 C 0.2682(16) 0.7409(18) -1.8093(17) 0.133(18) Uani 1 1 d .
H31D H 0.2917 0.7516 -1.8241 0.160 Uiso 1 1 calc R
C316 C 0.2134(16) 0.732(2) -1.8313(15) 0.134(17) Uani 1 1 d .
H31E H 0.1993 0.7405 -1.8599 0.161 Uiso 1 1 calc R
C321 C 0.1002(13) 0.6261(13) -1.8443(11) 0.080(10) Uani 1 1 d .
C322 C 0.1214(13) 0.5994(15) -1.8739(10) 0.085(10) Uani 1 1 d .
H32B H 0.1439 0.6185 -1.8861 0.102 Uiso 1 1 calc R
C323 C 0.1084(14) 0.5439(14) -1.8848(12) 0.095(12) Uani 1 1 d .
H32C H 0.1204 0.5262 -1.9050 0.114 Uiso 1 1 calc R
C324 C 0.0781(16) 0.5180(15) -1.8646(16) 0.123(17) Uani 1 1 d .
H32D H 0.0704 0.4813 -1.8714 0.148 Uiso 1 1 calc R
C325 C 0.0581(17) 0.539(2) -1.8362(14) 0.128(17) Uani 1 1 d .
H32E H 0.0381 0.5175 -1.8231 0.153 Uiso 1 1 calc R
C326 C 0.0682(14) 0.5944(14) -1.8265(11) 0.088(11) Uani 1 1 d .
H32F H 0.0531 0.6107 -1.8075 0.105 Uiso 1 1 calc R
C331 C -0.1328(12) 1.2007(15) -1.7405(12) 0.092(11) Uani 1 1 d .
C332 C -0.0907(15) 1.2143(19) -1.7595(11) 0.107(14) Uani 1 1 d .
H33B H -0.0716 1.1868 -1.7682 0.128 Uiso 1 1 calc R
C333 C -0.080(2) 1.267(2) -1.7643(15) 0.15(2) Uani 1 1 d .
H33C H -0.0547 1.2763 -1.7775 0.180 Uiso 1 1 calc R
C334 C -0.107(2) 1.308(2) -1.7502(18) 0.16(2) Uani 1 1 d .
H33D H -0.0952 1.3440 -1.7503 0.195 Uiso 1 1 calc R
C335 C -0.1478(19) 1.2965(16) -1.7365(16) 0.139(19) Uani 1 1 d .
H33E H -0.1672 1.3255 -1.7300 0.167 Uiso 1 1 calc R
C336 C -0.1639(15) 1.2434(15) -1.7313(12) 0.100(13) Uani 1 1 d .
H33F H -0.1937 1.2364 -1.7221 0.121 Uiso 1 1 calc R
C341 C -0.2231(12) 1.1222(12) -1.7623(10) 0.069(9) Uani 1 1 d .
C342 C -0.2614(17) 1.1069(18) -1.7450(17) 0.135(17) Uani 1 1 d .
H34A H -0.2524 1.1009 -1.7161 0.161 Uiso 1 1 calc R
C343 C -0.3186(15) 1.0994(18) -1.7726(18) 0.14(2) Uani 1 1 d .
H34C H -0.3470 1.0925 -1.7617 0.172 Uiso 1 1 calc R
C344 C -0.325(2) 1.103(2) -1.8125(16) 0.15(2) Uani 1 1 d .
H34D H -0.3597 1.0949 -1.8305 0.184 Uiso 1 1 calc R
C345 C -0.287(2) 1.119(2) -1.8312(16) 0.16(2) Uani 1 1 d .
H34E H -0.2955 1.1220 -1.8603 0.186 Uiso 1 1 calc R
C346 C -0.2359(16) 1.1303(19) -1.8047(12) 0.120(16) Uani 1 1 d .
H34F H -0.2096 1.1436 -1.8159 0.144 Uiso 1 1 calc R
C351 C -0.0721(11) 1.2086(9) -1.6277(9) 0.110(15) Uani 1 1 d G
C352 C -0.1020(11) 1.2293(14) -1.6029(10) 0.16(2) Uani 1 1 d G
H35B H -0.1256 1.2066 -1.5945 0.195 Uiso 1 1 calc R
C353 C -0.0965(14) 1.2840(16) -1.5906(12) 0.33(7) Uani 1 1 d G
H35C H -0.1165 1.2979 -1.5740 0.390 Uiso 1 1 calc R
C354 C -0.0612(15) 1.3180(11) -1.6032(14) 0.29(6) Uani 1 1 d G
H35D H -0.0576 1.3546 -1.5950 0.346 Uiso 1 1 calc R
C355 C -0.0314(12) 1.2972(11) -1.6280(13) 0.25(5) Uani 1 1 d G
H35E H -0.0078 1.3199 -1.6364 0.305 Uiso 1 1 calc R
C356 C -0.0368(11) 1.2425(11) -1.6403(9) 0.14(2) Uani 1 1 d G
H35F H -0.0168 1.2286 -1.6569 0.170 Uiso 1 1 calc R
C361 C -0.0745(14) 1.1000(13) -1.5948(9) 0.106(13) Uiso 1 1 d G
C362 C -0.0327(13) 1.1140(12) -1.5589(13) 0.19(3) Uiso 1 1 d G
H36B H -0.0094 1.1426 -1.5598 0.233 Uiso 1 1 calc R
C363 C -0.0259(13) 1.0852(16) -1.5216(9) 0.18(2) Uiso 1 1 d G
H36C H 0.0021 1.0945 -1.4976 0.218 Uiso 1 1 calc R
C364 C -0.0608(16) 1.0424(15) -1.5203(9) 0.151(19) Uiso 1 1 d G
H36D H -0.0562 1.0232 -1.4953 0.182 Uiso 1 1 calc R
C365 C -0.1025(14) 1.0285(11) -1.5562(12) 0.18(2) Uiso 1 1 d G
H36E H -0.1259 0.9999 -1.5553 0.215 Uiso 1 1 calc R
C366 C -0.1094(11) 1.0573(14) -1.5935(9) 0.15(2) Uani 1 1 d G
H36F H -0.1374 1.0479 -1.6175 0.177 Uiso 1 1 calc R
P11 P 2.0383(3) 1.3453(3) 0.1758(3) 0.073(3) Uani 1 1 d D
F11 F 1.9809(7) 1.3663(16) 0.1661(13) 0.32(3) Uiso 1 1 d D
F12 F 2.0240(17) 1.3171(17) 0.1332(7) 0.42(4) Uiso 1 1 d D
F13 F 2.0960(7) 1.3238(16) 0.1863(13) 0.34(3) Uiso 1 1 d D
F14 F 2.0524(17) 1.3734(17) 0.2183(7) 0.36(3) Uiso 1 1 d D
F15 F 2.0538(18) 1.3965(11) 0.1564(15) 0.42(4) Uiso 1 1 d D
F16 F 2.0235(17) 1.2931(10) 0.1947(14) 0.34(3) Uiso 1 1 d D
P12 P 1.7155(6) 0.0282(6) -0.6304(5) 0.158(7) Uani 1 1 d D
F21 F 1.712(2) 0.046(2) -0.5884(10) 0.42(4) Uiso 1 1 d D
F22 F 1.6677(14) 0.0630(18) -0.6526(15) 0.39(3) Uiso 1 1 d D
F23 F 1.719(2) 0.010(2) -0.6725(9) 0.37(3) Uiso 1 1 d D
F24 F 1.7643(13) -0.0040(18) -0.6071(14) 0.35(3) Uiso 1 1 d D
F25 F 1.7509(17) 0.0774(14) -0.6301(16) 0.35(3) Uiso 1 1 d D
F26 F 1.6785(15) -0.0185(14) -0.6321(14) 0.31(3) Uiso 1 1 d D
P13 P -0.3324(9) 1.1700(9) -1.9689(6) 0.088(7) Uani 0.443(4) 1 d PD
F31 F -0.338(4) 1.181(4) -1.9262(15) 0.61(15) Uiso 0.443(4) 1 d PD
F32 F -0.377(2) 1.129(2) -1.978(3) 0.26(4) Uiso 0.443(4) 1 d PD
F33 F -0.327(4) 1.160(4) -2.0118(16) 0.8(2) Uiso 0.443(4) 1 d PD
F34 F -0.287(2) 1.211(3) -1.959(3) 0.31(6) Uiso 0.443(4) 1 d PD
F35 F -0.293(3) 1.125(3) -1.949(3) 0.42(9) Uiso 0.443(4) 1 d PD
F36 F -0.374(2) 1.213(2) -1.988(3) 0.27(4) Uiso 0.443(4) 1 d PD
P14 P -0.2019(11) 1.2048(10) -2.0338(9) 0.082(10) Uani 0.328(11) 1 d PD
F41 F -0.239(4) 1.239(4) -2.068(2) 0.52(16) Uiso 0.328(11) 1 d PD
F42 F -0.249(3) 1.173(4) -2.029(3) 0.34(9) Uiso 0.328(11) 1 d PD
F43 F -0.164(4) 1.172(4) -2.000(2) 0.44(13) Uiso 0.328(11) 1 d PD
F44 F -0.156(3) 1.237(3) -2.040(3) 0.23(5) Uiso 0.328(11) 1 d PD
F45 F -0.198(3) 1.166(3) -2.067(2) 0.17(3) Uiso 0.328(11) 1 d PD
F46 F -0.208(4) 1.243(3) -2.000(2) 0.33(8) Uiso 0.328(11) 1 d PD
P15 P -0.4170(16) 1.027(2) -1.9917(17) 0.17(4) Uani 0.229(11) 1 d PD
F51 F -0.454(7) 0.998(4) -2.030(3) 0.43(17) Uiso 0.229(11) 1 d PD
F52 F -0.409(3) 0.975(3) -1.967(2) 0.07(2) Uiso 0.229(11) 1 d PD
F53 F -0.382(7) 1.057(4) -1.954(3) 0.29(10) Uiso 0.229(11) 1 d PD
F54 F -0.426(5) 1.078(3) -2.018(3) 0.34(13) Uiso 0.229(11) 1 d PD
F55 F -0.369(6) 1.012(6) -2.006(6) 0.8(4) Uiso 0.229(11) 1 d PD
F56 F -0.464(5) 1.039(5) -1.976(6) 0.5(2) Uiso 0.229(11) 1 d PD

loop_
_atom_site_aniso_label
_atom_site_aniso_U_11
_atom_site_aniso_U_22
_atom_site_aniso_U_33
_atom_site_aniso_U_23
_atom_site_aniso_U_13
_atom_site_aniso_U_12
Au1 0.0497(7) 0.0632(8) 0.0650(8) -0.0043(6) 0.0217(6) -0.0010(6)
Au2 0.0514(7) 0.0630(8) 0.0558(7) 0.0060(6) 0.0170(5) -0.0076(6)
Au3 0.0608(7) 0.0584(8) 0.0632(7) 0.0070(6) 0.0258(6) -0.0020(6)
Au4 0.0693(8) 0.0668(8) 0.0710(8) 0.0076(7) 0.0254(7) -0.0045(7)
Au5 0.0732(9) 0.0795(10) 0.0960(10) -0.0019(8) 0.0394(8) -0.0002(7)
Ag1 0.0582(15) 0.0793(18) 0.0785(17) -0.0073(14) 0.0281(13) -0.0087(13)
Ag2 0.0672(16) 0.0661(16) 0.0870(18) -0.0019(13) 0.0381(14) -0.0056(12)
Ag3 0.0674(16) 0.0793(18) 0.0842(18) 0.0135(14) 0.0311(14) -0.0098(13)
Ag4 0.0709(17) 0.0699(17) 0.109(2) -0.0135(15) 0.0446(16) -0.0153(13)
Ag5 0.0825(17) 0.0694(17) 0.0653(15) 0.0046(13) 0.0292(13) 0.0025(13)
Ag6 0.0781(17) 0.0630(16) 0.0871(18) 0.0086(13) 0.0428(14) 0.0025(13)
Ag7 0.0551(15) 0.0907(19) 0.0891(18) -0.0073(15) 0.0275(13) 0.0088(13)
Ag8 0.0629(16) 0.0796(18) 0.0858(18) -0.0090(14) 0.0358(14) 0.0027(13)
P1 0.052(5) 0.078(6) 0.077(6) -0.008(5) 0.029(4) -0.013(4)
P2 0.058(5) 0.075(6) 0.075(6) 0.002(5) 0.031(4) -0.003(4)
P3 0.074(6) 0.105(8) 0.092(7) 0.016(6) 0.038(5) -0.016(6)
P4 0.064(5) 0.069(6) 0.093(6) -0.010(5) 0.041(5) -0.017(4)
P5 0.069(5) 0.067(6) 0.064(5) 0.007(4) 0.022(4) 0.000(4)
P6 0.066(5) 0.066(5) 0.072(5) 0.016(4) 0.034(4) 0.012(4)
P7 0.059(5) 0.078(6) 0.084(6) 0.002(5) 0.033(5) 0.007(5)
P8 0.071(6) 0.100(7) 0.083(6) -0.003(6) 0.034(5) 0.021(5)
C1 0.056(18) 0.056(19) 0.07(2) 0.028(16) 0.026(16) -0.010(15)
C2 0.07(2) 0.06(2) 0.054(18) 0.003(16) 0.027(16) -0.017(16)
C3 0.037(15) 0.034(15) 0.08(2) 0.030(14) 0.027(14) 0.016(12)
C5 0.039(14) 0.022(13) 0.053(16) 0.004(12) 0.009(12) -0.007(11)
C6 0.057(17) 0.034(15) 0.061(18) 0.002(13) 0.031(15) 0.003(13)
C11 0.07(2) 0.051(18) 0.033(15) -0.006(13) 0.022(14) 0.019(15)
C12 0.08(2) 0.07(2) 0.06(2) 0.025(17) 0.021(17) 0.015(17)
C15 0.10(3) 0.04(2) 0.25(6) -0.03(3) -0.08(3) -0.04(2)
C16 0.07(2) 0.07(2) 0.07(2) 0.018(16) 0.035(17) -0.016(17)
C21 0.06(2) 0.042(18) 0.08(2) -0.014(16) 0.005(17) 0.005(15)
C22 0.08(2) 0.06(2) 0.11(3) -0.04(2) 0.01(2) 0.019(18)
C23 0.06(3) 0.14(4) 0.11(3) -0.03(3) -0.04(2) 0.03(3)
C24 0.10(3) 0.14(4) 0.07(3) 0.00(2) 0.02(2) 0.07(3)
C25 0.12(3) 0.08(3) 0.09(3) 0.02(2) 0.03(3) 0.05(3)
C26 0.09(2) 0.040(18) 0.08(2) 0.017(16) 0.024(19) 0.018(17)
C27 0.13(4) 0.20(6) 0.12(4) 0.00(4) -0.04(3) 0.08(4)
C31 0.054(19) 0.08(2) 0.037(16) 0.001(15) -0.021(14) -0.022(17)
C32 0.13(3) 0.05(2) 0.06(2) -0.005(16) 0.01(2) 0.01(2)
C33 0.09(2) 0.06(2) 0.058(19) 0.009(16) 0.011(17) -0.028(19)
C34 0.07(2) 0.08(3) 0.10(3) 0.01(2) 0.01(2) 0.00(2)
C35 0.06(2) 0.09(3) 0.10(3) 0.01(2) 0.02(2) -0.009(19)
C36 0.08(2) 0.045(19) 0.060(19) -0.008(15) 0.015(17) -0.021(16)
C37 0.20(5) 0.05(2) 0.16(4) 0.03(2) 0.08(4) 0.04(3)
C41 0.040(18) 0.12(3) 0.08(2) -0.04(2) 0.014(16) 0.004(18)
C43 0.08(2) 0.041(18) 0.07(2) 0.003(16) 0.019(18) -0.007(16)
C44 0.10(3) 0.08(3) 0.09(3) -0.02(2) 0.04(2) -0.02(2)
C45 0.13(4) 0.05(3) 0.20(5) -0.05(3) 0.05(4) -0.03(2)
C46 0.20(5) 0.08(3) 0.19(5) -0.06(3) 0.12(5) -0.05(3)
C47 0.14(4) 0.11(3) 0.10(3) -0.04(3) 0.05(3) -0.03(3)
C48 0.10(3) 0.07(2) 0.10(3) -0.03(2) 0.04(2) 0.01(2)
C49 0.21(6) 0.11(4) 0.22(6) 0.00(4) 0.10(5) 0.00(4)
C51 0.07(2) 0.055(19) 0.09(2) -0.003(18) 0.044(19) -0.030(16)
C52 0.059(19) 0.12(3) 0.024(15) 0.027(17) 0.014(14) 0.001(18)
C53 0.07(2) 0.05(2) 0.12(3) 0.026(19) 0.03(2) 0.004(16)
C54 0.11(3) 0.17(4) 0.15(4) 0.03(3) 0.09(3) 0.02(3)
C55 0.20(5) 0.28(7) 0.05(2) 0.08(3) 0.06(3) 0.15(5)
C56 0.20(6) 0.24(7) 0.11(4) 0.05(4) -0.03(4) 0.18(5)
C57 0.18(5) 0.15(5) 0.12(4) 0.04(4) 0.06(4) 0.01(4)
C58 0.10(3) 0.15(4) 0.05(2) 0.00(2) 0.03(2) 0.00(3)
C61 0.048(18) 0.041(18) 0.10(2) 0.027(17) 0.008(16) -0.006(15)
C62 0.046(18) 0.09(3) 0.08(2) -0.024(19) 0.032(16) -0.008(17)
C63 0.06(2) 0.05(2) 0.12(3) -0.02(2) 0.03(2) 0.002(18)
C64 0.16(4) 0.05(2) 0.14(4) 0.01(2) 0.07(3) 0.02(2)
C65 0.12(4) 0.09(3) 0.15(4) 0.02(3) 0.03(3) -0.01(3)
C66 0.23(6) 0.04(2) 0.18(5) 0.03(3) 0.12(5) 0.06(3)
C67 0.27(8) 0.09(4) 0.16(5) 0.01(4) -0.03(5) 0.04(4)
C68 0.13(4) 0.07(3) 0.21(5) 0.00(3) 0.03(4) -0.04(3)
C71 0.06(2) 0.10(3) 0.038(17) -0.008(17) 0.013(15) 0.008(18)
C72 0.05(2) 0.07(2) 0.11(3) 0.01(2) -0.003(19) 0.009(17)
C73 0.13(3) 0.06(2) 0.14(4) 0.01(2) 0.01(3) 0.02(2)
C81 0.045(17) 0.09(2) 0.08(2) -0.038(19) 0.026(16) -0.048(17)
C82 0.08(2) 0.10(2) 0.027(15) 0.000(16) 0.040(15) -0.009(18)
C83 0.07(2) 0.08(2) 0.09(2) 0.009(19) 0.06(2) 0.018(18)
C84 0.09(3) 0.17(4) 0.10(3) 0.02(3) 0.08(3) 0.00(3)
C85 0.10(3) 0.15(4) 0.10(3) -0.03(3) 0.02(3) 0.00(3)
C86 0.13(4) 0.08(3) 0.09(3) 0.01(2) 0.04(3) 0.03(3)
C87 0.10(3) 0.13(4) 0.12(3) 0.01(3) 0.06(3) 0.02(3)
C88 0.10(3) 0.07(2) 0.10(3) 0.02(2) 0.04(2) 0.02(2)
C89 0.18(5) 0.17(5) 0.13(4) 0.08(4) 0.07(4) -0.01(4)
C91 0.11(3) 0.08(2) 0.09(3) 0.01(2) 0.05(2) 0.04(2)
C92 0.14(4) 0.07(3) 0.08(3) 0.06(2) 0.04(2) 0.05(2)
C93 0.08(2) 0.10(3) 0.07(2) 0.01(2) 0.05(2) 0.01(2)
C94 0.11(3) 0.11(3) 0.10(3) 0.03(3) 0.03(3) 0.00(3)
C95 0.20(6) 0.13(4) 0.13(4) -0.05(4) 0.10(4) -0.08(4)
C96 0.14(4) 0.21(6) 0.022(19) 0.01(3) 0.02(2) -0.03(4)
C97 0.12(4) 0.11(4) 0.09(3) -0.05(3) 0.01(3) 0.01(3)
C98 0.09(3) 0.13(4) 0.10(3) 0.00(3) 0.04(3) 0.00(3)
C99 0.19(5) 0.26(7) 0.09(3) -0.08(4) 0.05(3) -0.09(5)
C101 0.07(2) 0.07(2) 0.13(3) 0.01(2) 0.06(2) 0.036(19)
C102 0.10(3) 0.04(2) 0.18(4) 0.04(2) 0.07(3) 0.03(2)
C103 0.05(2) 0.08(2) 0.12(3) -0.01(2) 0.03(2) -0.027(18)
C104 0.07(3) 0.13(4) 0.19(5) -0.01(4) 0.02(3) -0.03(3)
C105 0.12(4) 0.19(6) 0.19(5) -0.08(4) 0.05(4) -0.05(4)
C106 0.07(3) 0.14(4) 0.16(5) -0.03(4) 0.01(3) 0.01(3)
C107 0.06(3) 0.14(4) 0.20(5) -0.03(4) 0.05(3) 0.00(3)
C108 0.11(3) 0.11(3) 0.09(3) 0.00(2) 0.04(3) -0.03(3)
C109 0.08(4) 0.28(8) 0.31(9) -0.07(7) -0.02(5) 0.02(4)
C201 0.038(16) 0.07(2) 0.10(2) -0.013(18) 0.028(17) -0.008(15)
C202 0.09(3) 0.06(2) 0.13(3) -0.03(2) 0.02(2) -0.04(2)
C203 0.051(18) 0.08(2) 0.08(2) -0.029(18) 0.037(16) -0.004(16)
C204 0.043(18) 0.12(3) 0.08(2) 0.01(2) 0.024(17) -0.012(19)
C211 0.07(2) 0.11(3) 0.09(3) -0.05(2) 0.04(2) -0.03(2)
C212 0.09(3) 0.11(3) 0.12(4) -0.02(3) 0.00(3) -0.03(3)
C213 0.08(3) 0.24(7) 0.10(3) -0.05(4) 0.01(3) -0.03(4)
C214 0.12(4) 0.26(8) 0.10(4) -0.08(5) 0.04(3) -0.11(5)
C215 0.15(5) 0.16(5) 0.15(5) -0.08(4) 0.05(4) -0.06(4)
C216 0.08(3) 0.12(4) 0.21(5) -0.10(4) 0.08(3) -0.04(3)
C221 0.07(2) 0.10(3) 0.056(19) -0.005(19) 0.034(17) 0.01(2)
C222 0.06(2) 0.06(2) 0.11(3) -0.02(2) 0.01(2) -0.011(18)
C223 0.06(2) 0.09(3) 0.17(4) -0.04(3) 0.04(3) -0.01(2)
C224 0.06(2) 0.09(3) 0.16(4) -0.05(3) 0.04(2) 0.00(2)
C225 0.07(3) 0.07(3) 0.23(5) 0.02(3) 0.05(3) 0.00(2)
C226 0.05(2) 0.09(3) 0.11(3) 0.00(2) 0.011(19) 0.017(18)
C231 0.06(2) 0.12(3) 0.07(2) 0.01(2) 0.015(17) -0.04(2)
C232 0.05(2) 0.11(3) 0.14(3) -0.03(3) 0.05(2) -0.01(2)
C233 0.13(4) 0.13(4) 0.20(5) -0.06(4) 0.06(4) 0.03(3)
C236 0.07(3) 0.15(4) 0.17(4) -0.02(3) 0.03(3) 0.01(3)
C241 0.11(3) 0.07(2) 0.07(2) -0.008(18) 0.03(2) -0.07(2)
C242 0.11(3) 0.08(3) 0.15(4) 0.00(3) 0.04(3) -0.01(3)
C243 0.07(3) 0.04(2) 0.26(6) 0.05(3) 0.02(3) -0.021(18)
C244 0.16(5) 0.19(6) 0.13(4) 0.08(4) 0.03(4) -0.04(4)
C245 0.24(6) 0.18(5) 0.08(3) 0.04(4) 0.06(4) 0.04(5)
C246 0.28(6) 0.11(3) 0.04(2) 0.05(2) 0.03(3) 0.02(4)
C251 0.10(3) 0.10(3) 0.046(19) 0.000(18) 0.030(18) -0.02(2)
C252 0.18(5) 0.24(6) 0.04(2) -0.01(3) 0.05(3) -0.11(4)
C253 0.17(5) 0.19(5) 0.11(4) -0.01(4) 0.09(3) -0.03(4)
C254 0.20(5) 0.12(4) 0.10(3) -0.01(3) 0.06(4) 0.00(4)
C255 0.11(3) 0.23(5) 0.07(2) 0.03(3) 0.07(2) -0.02(3)
C256 0.10(3) 0.19(4) 0.05(2) -0.02(2) 0.05(2) -0.04(3)
C261 0.08(3) 0.16(4) 0.11(3) 0.09(3) 0.02(2) 0.02(3)
C262 0.41(14) 0.20(8) 0.40(14) 0.14(9) -0.18(11) -0.07(9)
C264 0.24(8) 0.24(8) 0.33(10) 0.21(7) 0.03(7) -0.08(6)
C265 0.11(5) 0.31(12) 0.46(16) 0.09(11) 0.04(7) 0.01(7)
C266 0.28(10) 0.09(5) 0.42(13) 0.10(6) -0.03(9) 0.00(5)
C271 0.046(18) 0.07(2) 0.11(3) -0.02(2) 0.041(18) -0.037(16)
C272 0.08(3) 0.09(3) 0.11(3) -0.04(2) 0.03(2) -0.04(2)
C273 0.11(3) 0.06(2) 0.15(4) -0.06(2) 0.04(3) 0.00(2)
C274 0.09(3) 0.14(4) 0.09(3) -0.02(3) 0.05(2) -0.03(3)
C275 0.10(3) 0.12(3) 0.06(2) 0.04(2) 0.03(2) -0.01(2)
C276 0.08(3) 0.12(3) 0.08(3) -0.01(2) 0.05(2) 0.00(2)
C281 0.08(2) 0.08(2) 0.06(2) -0.031(18) 0.017(17) 0.005(19)
C282 0.05(2) 0.11(3) 0.13(3) 0.00(2) 0.05(2) 0.010(19)
C284 0.09(3) 0.17(5) 0.10(3) -0.06(3) 0.04(2) -0.01(3)
C285 0.11(3) 0.16(4) 0.10(3) -0.04(3) 0.07(3) -0.06(3)
C286 0.11(3) 0.11(3) 0.09(3) -0.01(2) 0.01(2) -0.03(3)
C291 0.07(2) 0.08(2) 0.07(2) -0.002(18) 0.015(18) 0.008(19)
C292 0.09(3) 0.10(3) 0.17(4) 0.01(3) 0.08(3) 0.00(2)
C293 0.09(3) 0.16(4) 0.13(4) 0.10(3) 0.05(3) 0.01(3)
C294 0.31(9) 0.17(6) 0.11(4) 0.05(4) 0.11(5) 0.04(6)
C295 0.26(6) 0.14(4) 0.05(2) 0.01(3) 0.04(3) 0.10(4)
C296 0.10(3) 0.16(4) 0.05(2) -0.01(2) 0.019(19) -0.02(3)
C301 0.10(3) 0.07(2) 0.07(2) 0.025(18) 0.03(2) 0.02(2)
C302 0.09(3) 0.10(3) 0.09(3) 0.02(2) 0.04(2) -0.02(2)
C303 0.10(4) 0.20(6) 0.13(4) -0.01(4) 0.06(3) -0.04(4)
C304 0.14(5) 0.18(6) 0.16(5) 0.03(4) 0.08(4) -0.06(4)
C305 0.15(4) 0.06(2) 0.12(3) -0.02(2) -0.01(3) -0.03(3)
C306 0.07(2) 0.09(3) 0.16(4) -0.01(3) 0.04(3) -0.01(2)
C311 0.07(2) 0.08(2) 0.08(2) 0.002(18) 0.036(18) 0.040(18)
C312 0.06(2) 0.23(5) 0.09(3) 0.04(3) 0.01(2) -0.01(3)
C313 0.07(3) 0.28(7) 0.11(3) -0.02(4) 0.03(3) 0.05(4)
C314 0.08(3) 0.16(5) 0.15(5) -0.01(4) 0.02(3) 0.02(3)
C315 0.08(3) 0.15(4) 0.20(5) 0.05(4) 0.09(3) -0.01(3)
C316 0.08(3) 0.20(5) 0.15(4) 0.02(4) 0.06(3) 0.00(3)
C321 0.09(2) 0.06(2) 0.11(3) 0.012(19) 0.06(2) 0.040(19)
C322 0.07(2) 0.11(3) 0.08(2) -0.01(2) 0.026(19) 0.00(2)
C323 0.08(3) 0.06(2) 0.13(3) -0.04(2) 0.02(2) 0.02(2)
C324 0.09(3) 0.06(3) 0.21(5) 0.03(3) 0.03(3) -0.03(2)
C325 0.12(4) 0.16(5) 0.13(4) 0.01(3) 0.08(3) -0.03(3)
C326 0.11(3) 0.08(3) 0.09(3) 0.00(2) 0.04(2) -0.03(2)
C331 0.05(2) 0.11(3) 0.11(3) 0.03(2) 0.01(2) 0.02(2)
C332 0.11(3) 0.15(4) 0.10(3) 0.03(3) 0.07(3) 0.02(3)
C333 0.20(6) 0.13(4) 0.15(5) -0.01(4) 0.10(4) -0.01(4)
C334 0.13(4) 0.12(4) 0.23(6) -0.05(4) 0.04(4) -0.07(4)
C335 0.14(4) 0.06(3) 0.23(6) 0.00(3) 0.08(4) -0.03(3)
C336 0.10(3) 0.09(3) 0.11(3) 0.05(2) 0.04(2) 0.01(2)
C341 0.07(2) 0.054(19) 0.09(2) -0.014(17) 0.037(19) 0.015(16)
C342 0.10(3) 0.13(4) 0.20(5) 0.01(4) 0.08(4) 0.00(3)
C343 0.06(3) 0.14(4) 0.25(6) -0.09(4) 0.07(3) -0.01(3)
C344 0.17(5) 0.15(5) 0.13(4) -0.08(4) 0.03(4) 0.03(4)
C345 0.19(6) 0.15(5) 0.12(4) 0.01(4) 0.04(4) 0.05(4)
C346 0.09(3) 0.17(5) 0.08(3) 0.00(3) 0.00(2) 0.01(3)
C351 0.06(2) 0.18(4) 0.11(3) 0.01(3) 0.04(2) 0.04(3)
C352 0.08(3) 0.18(5) 0.22(6) -0.07(5) 0.04(3) 0.04(3)
C353 0.14(6) 0.20(8) 0.62(18) -0.21(10) 0.08(8) 0.03(5)
C354 0.18(7) 0.18(7) 0.46(13) -0.23(8) 0.03(8) 0.00(6)
C355 0.11(4) 0.10(4) 0.46(12) -0.13(6) -0.04(5) 0.07(3)
C356 0.18(5) 0.13(4) 0.16(4) 0.01(3) 0.10(4) 0.09(4)
C366 0.19(5) 0.14(4) 0.13(4) 0.00(3) 0.06(4) 0.09(4)
P11 0.045(5) 0.043(5) 0.134(8) 0.028(5) 0.033(5) -0.012(4)
P12 0.185(15) 0.149(14) 0.168(14) 0.047(10) 0.096(12) 0.111(13)
P13 0.115(18) 0.089(16) 0.065(13) -0.016(11) 0.034(12) 0.056(14)
P14 0.09(2) 0.057(17) 0.11(2) 0.054(16) 0.051(18) 0.055(15)
P15 0.08(4) 0.18(6) 0.28(8) -0.16(6) 0.12(5) -0.07(4)

loop_
_atom_type_symbol
_atom_type_description
_atom_type_scat_dispersion_real
_atom_type_scat_dispersion_imag
_atom_type_scat_source
C C 0.0033 0.0016 'International Tables Vol C Tables 4.2.6.8 and 6.1.1.4'
H H 0.0000 0.0000 'International Tables Vol C Tables 4.2.6.8 and 6.1.1.4'
N N 0.0061 0.0033 'International Tables Vol C Tables 4.2.6.8 and 6.1.1.4'
O O 0.0106 0.0060 'International Tables Vol C Tables 4.2.6.8 and 6.1.1.4'
F F 0.0171 0.0103 'International Tables Vol C Tables 4.2.6.8 and 6.1.1.4'
P P 0.1023 0.0942 'International Tables Vol C Tables 4.2.6.8 and 6.1.1.4'
Cl Cl 0.1484 0.1585 'International Tables Vol C Tables 4.2.6.8 and 6.1.1.4'
Ag Ag -0.8971 1.1015 'International Tables Vol C Tables 4.2.6.8 and 6.1.1.4'
Au Au -2.0133 8.8022 'International Tables Vol C Tables 4.2.6.8 and 6.1.1.4'

loop_
_geom_angle_atom_site_label_1
_geom_angle_atom_site_label_2
_geom_angle_atom_site_label_3
_geom_angle
C41 Au1 C4 176.5(11)
C41 Au1 Ag7 108.7(8)
C4 Au1 Ag7 68.9(6)
C41 Au1 Ag2 115.3(8)
C4 Au1 Ag2 67.5(6)
Ag7 Au1 Ag2 134.43(9)
C41 Au1 Ag8 49.5(8)
C4 Au1 Ag8 129.7(6)
Ag7 Au1 Ag8 65.09(7)
Ag2 Au1 Ag8 142.94(8)
C41 Au1 Ag1 71.0(10)
C4 Au1 Ag1 112.3(5)
Ag7 Au1 Ag1 116.85(8)
Ag2 Au1 Ag1 69.64(7)
Ag8 Au1 Ag1 73.31(7)
C51 Au2 C5 179.0(10)
C51 Au2 Ag4 110.9(7)
C5 Au2 Ag4 68.9(6)
C51 Au2 Ag2 114.1(7)
C5 Au2 Ag2 66.1(6)
Ag4 Au2 Ag2 134.95(9)
C51 Au2 Ag1 60.2(8)
C5 Au2 Ag1 119.0(5)
Ag4 Au2 Ag1 131.52(8)
Ag2 Au2 Ag1 74.79(7)
C51 Au2 Ag3 57.8(8)
C5 Au2 Ag3 123.0(5)
Ag4 Au2 Ag3 75.62(8)
Ag2 Au2 Ag3 129.60(8)
Ag1 Au2 Ag3 117.93(8)
C51 Au2 Au5 87.9(9)
C5 Au2 Au5 91.1(6)
Ag4 Au2 Au5 64.14(6)
Ag2 Au2 Au5 117.71(7)
Ag1 Au2 Au5 67.84(6)
Ag3 Au2 Au5 111.78(6)
C51 Au2 Au4 90.8(9)
C5 Au2 Au4 90.2(6)
Ag4 Au2 Au4 115.57(7)
Ag2 Au2 Au4 63.64(6)
Ag1 Au2 Au4 112.24(6)
Ag3 Au2 Au4 66.76(6)
Au5 Au2 Au4 178.46(5)
C51 Au2 Au3 119.2(8)
C5 Au2 Au3 61.6(5)
Ag4 Au2 Au3 56.20(6)
Ag2 Au2 Au3 99.44(6)
Ag1 Au2 Au3 172.28(6)
Ag3 Au2 Au3 61.67(6)
Au5 Au2 Au3 119.78(5)
Au4 Au2 Au3 60.18(4)
C61 Au3 C6 178.3(11)
C61 Au3 Ag5 104.5(9)
C6 Au3 Ag5 74.2(6)
C61 Au3 Ag4 112.0(9)
C6 Au3 Ag4 69.4(6)
Ag5 Au3 Ag4 142.65(8)
C61 Au3 Ag6 47.1(8)
C6 Au3 Ag6 132.1(6)
Ag5 Au3 Ag6 62.48(7)
Ag4 Au3 Ag6 144.31(8)
C61 Au3 Ag3 65.5(9)
C6 Au3 Ag3 116.0(5)
Ag5 Au3 Ag3 121.58(8)
Ag4 Au3 Ag3 69.84(8)
Ag6 Au3 Ag3 74.61(7)
C61 Au3 Au4 91.4(8)
C6 Au3 Au4 88.8(6)
Ag5 Au3 Au4 60.38(6)
Ag4 Au3 Au4 110.07(7)
Ag6 Au3 Au4 53.15(5)
Ag3 Au3 Au4 62.51(5)
C61 Au3 Au2 118.4(9)
C6 Au3 Au2 63.0(5)
Ag5 Au3 Au2 102.38(7)
Ag4 Au3 Au2 53.24(6)
Ag6 Au3 Au2 106.24(6)
Ag3 Au3 Au2 53.21(5)
Au4 Au3 Au2 57.56(4)
C71 Au4 C81 173.8(11)
C71 Au4 Ag6 67.9(9)
C81 Au4 Ag6 111.1(7)
C71 Au4 Ag5 128.9(9)
C81 Au4 Ag5 52.1(7)
Ag6 Au4 Ag5 62.61(7)
C71 Au4 Au2 92.0(8)
C81 Au4 Au2 93.7(8)
Ag6 Au4 Au2 117.89(6)
Ag5 Au4 Au2 99.80(6)
C71 Au4 Ag2 133.9(8)
C81 Au4 Ag2 49.6(8)
Ag6 Au4 Ag2 150.45(8)
Ag5 Au4 Ag2 89.92(7)
Au2 Au4 Ag2 52.89(5)
C71 Au4 Au3 93.4(8)
C81 Au4 Au3 91.3(7)
Ag6 Au4 Au3 61.28(6)
Ag5 Au4 Au3 52.06(5)
Au2 Au4 Au3 62.27(4)
Ag2 Au4 Au3 93.93(6)
C101 Au5 C91 172.1(12)
C101 Au5 Ag8 115.5(9)
C91 Au5 Ag8 58.4(9)
C101 Au5 Ag7 56.0(9)
C91 Au5 Ag7 119.8(10)
Ag8 Au5 Ag7 62.76(8)
C101 Au5 Au2 93.1(8)
C91 Au5 Au2 94.1(8)
Ag8 Au5 Au2 112.13(6)
Ag7 Au5 Au2 96.13(6)
C101 Au5 Ag4 47.5(8)
C91 Au5 Ag4 140.4(9)
Ag8 Au5 Ag4 147.91(9)
Ag7 Au5 Ag4 88.78(8)
Au2 Au5 Ag4 53.23(5)
C91 Ag1 P1 146.0(10)
C91 Ag1 C51 89.5(11)
P1 Ag1 C51 114.4(7)
C91 Ag1 C92 28.2(11)
P1 Ag1 C92 119.7(11)
C51 Ag1 C92 98.7(10)
C91 Ag1 Au2 92.6(10)
P1 Ag1 Au2 121.4(2)
C51 Ag1 Au2 42.9(7)
C92 Ag1 Au2 117.3(10)
C91 Ag1 Au1 87.1(9)
P1 Ag1 Au1 104.3(2)
C51 Ag1 Au1 112.0(8)
C92 Ag1 Au1 107.9(7)
Au2 Ag1 Au1 69.42(6)
C81 Ag2 P2 112.5(6)
C81 Ag2 Au2 95.2(7)
P2 Ag2 Au2 141.5(2)
C81 Ag2 Au1 146.2(7)
P2 Ag2 Au1 94.3(2)
Au2 Ag2 Au1 73.19(6)
C81 Ag2 Au4 40.0(8)
P2 Ag2 Au4 123.8(2)
Au2 Ag2 Au4 63.48(6)
Au1 Ag2 Au4 136.10(8)
C71 Ag3 P3 147.8(9)
C71 Ag3 C51 88.9(10)
P3 Ag3 C51 114.0(7)
C71 Ag3 Au2 90.8(8)
P3 Ag3 Au2 121.4(3)
C51 Ag3 Au2 42.4(8)
C71 Ag3 Au3 87.4(7)
P3 Ag3 Au3 105.5(3)
C51 Ag3 Au3 107.3(8)
Au2 Ag3 Au3 65.12(6)
C101 Ag4 P4 120.3(8)
C101 Ag4 Au2 93.9(8)
P4 Ag4 Au2 138.1(2)
C101 Ag4 Au3 145.4(8)
P4 Ag4 Au3 89.2(2)
Au2 Ag4 Au3 70.56(6)
C101 Ag4 Au5 38.4(9)
P4 Ag4 Au5 131.9(2)
Au2 Ag4 Au5 62.62(6)
Au3 Ag4 Au5 132.44(9)
P5 Ag5 C81 123.7(7)
P5 Ag5 Au3 128.2(2)
C81 Ag5 Au3 96.3(7)
P5 Ag5 Au4 120.5(2)
C81 Ag5 Au4 41.6(8)
Au3 Ag5 Au4 67.57(6)
P5 Ag5 Ag6 79.5(2)
C81 Ag5 Ag6 94.5(8)
Au3 Ag5 Ag6 64.46(7)
Au4 Ag5 Ag6 55.51(7)
C61 Ag6 P6 158.1(8)
C61 Ag6 C62 28.1(9)
P6 Ag6 C62 137.5(8)
C61 Ag6 Au4 96.4(7)
P6 Ag6 Au4 102.8(2)
C62 Ag6 Au4 119.2(7)
C61 Ag6 Ag5 89.0(7)
P6 Ag6 Ag5 90.9(2)
C62 Ag6 Ag5 113.7(8)
Au4 Ag6 Ag5 61.88(7)
C61 Ag6 Au3 39.8(7)
P6 Ag6 Au3 143.8(2)
C62 Ag6 Au3 67.9(8)
Au4 Ag6 Au3 65.57(6)
Ag5 Ag6 Au3 53.05(6)
P7 Ag7 C101 107.6(6)
P7 Ag7 Au1 133.9(2)
C101 Ag7 Au1 103.6(7)
P7 Ag7 Au5 110.7(2)
C101 Ag7 Au5 40.9(9)
Au1 Ag7 Au5 73.86(7)
P7 Ag7 Ag8 81.6(2)
C101 Ag7 Ag8 96.9(9)
Au1 Ag7 Ag8 61.54(7)
Au5 Ag7 Ag8 58.24(7)
C41 Ag8 P8 159.5(10)
C41 Ag8 C42 29.3(9)
P8 Ag8 C42 134.7(7)
C41 Ag8 C91 98.0(11)
P8 Ag8 C91 101.8(7)
C42 Ag8 C91 109.5(10)
C41 Ag8 Au5 105.0(9)
P8 Ag8 Au5 93.5(3)
C42 Ag8 Au5 131.5(6)
C91 Ag8 Au5 41.2(9)
C41 Ag8 Au1 41.2(8)
P8 Ag8 Au1 144.9(3)
C42 Ag8 Au1 70.1(6)
C91 Ag8 Au1 86.7(7)
Au5 Ag8 Au1 70.59(6)
C41 Ag8 Ag7 90.4(7)
P8 Ag8 Ag7 91.6(3)
C42 Ag8 Ag7 113.9(6)
C91 Ag8 Ag7 99.3(9)
Au5 Ag8 Ag7 59.00(8)
Au1 Ag8 Ag7 53.37(6)
C201 P1 C221 104.4(14)
C201 P1 C211 102.7(16)
C221 P1 C211 105.8(16)
C201 P1 Ag1 111.7(9)
C221 P1 Ag1 117.4(12)
C211 P1 Ag1 113.5(10)
C231 P2 C201 104.9(14)
C231 P2 C241 102.1(16)
C201 P2 C241 104.6(14)
C231 P2 Ag2 118.2(12)
C201 P2 Ag2 110.9(9)
C241 P2 Ag2 114.8(10)
C261 P3 C251 105.9(17)
C261 P3 C202 101.5(18)
C251 P3 C202 101.5(17)
C261 P3 Ag3 113.9(12)
C251 P3 Ag3 120.5(12)
C202 P3 Ag3 111.2(13)
C281 P4 C271 103.7(13)
C281 P4 C202 100.8(16)
C271 P4 C202 105.9(15)
C281 P4 Ag4 115.2(11)
C271 P4 Ag4 110.9(10)
C202 P4 Ag4 118.7(10)
C203 P5 C301 103.3(15)
C203 P5 C291 99.7(14)
C301 P5 C291 108.8(15)
C203 P5 Ag5 108.2(10)
C301 P5 Ag5 117.7(11)
C291 P5 Ag5 116.7(11)
C321 P6 C203 106.1(15)
C321 P6 C311 106.1(14)
C203 P6 C311 105.5(13)
C321 P6 Ag6 112.1(10)
C203 P6 Ag6 110.6(8)
C311 P6 Ag6 115.8(9)
C331 P7 C341 108.3(14)
C331 P7 C204 103.2(18)
C341 P7 C204 100.4(13)
C331 P7 Ag7 117.9(12)
C341 P7 Ag7 113.1(9)
C204 P7 Ag7 112.0(12)
C361 P8 C351 102.7(15)
C361 P8 C204 105.6(16)
C351 P8 C204 105.6(15)
C361 P8 Ag8 113.5(10)
C351 P8 Ag8 113.7(10)
C204 P8 Ag8 114.5(11)
C2 C1 C6 119(2)
C2 C1 C11 121.6(19)
C6 C1 C11 119.3(18)
C1 C2 C3 118(2)
C1 C2 C21 120(2)
C3 C2 C21 121(2)
C2 C3 C4 122(2)
C2 C3 C31 118.2(18)
C4 C3 C31 119.7(19)
C3 C4 C5 120.5(19)
C3 C4 Au1 122.4(14)
C5 C4 Au1 116.8(13)
C6 C5 C4 116.4(19)
C6 C5 Au2 122.0(13)
C4 C5 Au2 121.6(13)
C1 C6 C5 124(2)
C1 C6 Au3 123.0(14)
C5 C6 Au3 113.3(13)
C16 C11 C12 114(2)
C16 C11 C1 128.8(18)
C12 C11 C1 117(2)
C13 C12 C11 124(5)
C14 C13 C12 124(7)
C17 C14 C13 125(4)
C17 C14 C15 124(4)
C13 C14 C15 110(8)
C14 C15 C16 129(5)
C15 C16 C11 119(3)
C26 C21 C22 116(3)
C26 C21 C2 126(3)
C22 C21 C2 118(3)
C23 C22 C21 119(4)
C24 C23 C22 120(4)
C25 C24 C23 120(3)
C25 C24 C27 120(4)
C23 C24 C27 120(4)
C24 C25 C26 121(4)
C25 C26 C21 124(4)
C32 C31 C36 114(3)
C32 C31 C3 122(2)
C36 C31 C3 124(2)
C33 C32 C31 122(3)
C34 C33 C32 122(3)
C35 C34 C33 117(3)
C35 C34 C37 120(3)
C33 C34 C37 123(3)
C34 C35 C36 124(3)
C35 C36 C31 122(3)
C42 C41 Au1 167(3)
C42 C41 Ag8 85.6(19)
Au1 C41 Ag8 89.4(12)
C41 C42 C43 167(3)
C41 C42 Ag8 65.1(18)
C43 C42 Ag8 124(2)
C44 C43 C48 114(3)
C44 C43 C42 124(3)
C48 C43 C42 122(3)
C45 C44 C43 121(4)
C46 C45 C44 127(5)
C45 C46 C47 113(4)
C45 C46 C49 129(5)
C47 C46 C49 119(5)
C48 C47 C46 124(4)
C47 C48 C43 121(4)
C52 C51 Au2 175(3)
C52 C51 Ag3 101(2)
Au2 C51 Ag3 79.8(10)
C52 C51 Ag1 103(2)
Au2 C51 Ag1 76.8(10)
Ag3 C51 Ag1 156.5(15)
C51 C52 C53 178(4)
C54 C53 C58 115(4)
C54 C53 C52 125(3)
C58 C53 C52 120(3)
C53 C54 C55 120(4)
C56 C55 C54 121(4)
C57 C56 C55 120(4)
C57 C56 C59 126(6)
C55 C56 C59 113(5)
C56 C57 C58 117(5)
C57 C58 C53 125(4)
C62 C61 Au3 175(3)
C62 C61 Ag6 85(2)
Au3 C61 Ag6 93.1(10)
C61 C62 C63 174(3)
C61 C62 Ag6 67(2)
C63 C62 Ag6 118.6(19)
C64 C63 C68 121(4)
C64 C63 C62 120(3)
C68 C63 C62 119(3)
C63 C64 C65 119(4)
C66 C65 C64 120(4)
C65 C66 C67 120(4)
C65 C66 C69 121(6)
C67 C66 C69 119(5)
C66 C67 C68 122(5)
C67 C68 C63 117(4)
C72 C71 Au4 167(3)
C72 C71 Ag3 93(2)
Au4 C71 Ag3 99.7(12)
C71 C72 C73 175(4)
C74 C73 C78 120.0
C74 C73 C72 117(3)
C78 C73 C72 122(3)
C73 C74 C75 120.0
C76 C75 C74 120.0
C75 C76 C77 120.0
C75 C76 C79 120.1(8)
C77 C76 C79 119.9(8)
C76 C77 C78 120.0
C77 C78 C73 120.0
C82 C81 Au4 174(3)
C82 C81 Ag2 95(2)
Au4 C81 Ag2 90.4(10)
C82 C81 Ag5 93(2)
Au4 C81 Ag5 86.2(10)
Ag2 C81 Ag5 131.2(12)
C81 C82 C83 173(3)
C88 C83 C84 120(3)
C88 C83 C82 121(3)
C84 C83 C82 119(3)
C83 C84 C85 119(3)
C86 C85 C84 122(4)
C85 C86 C87 117(4)
C85 C86 C89 122(4)
C87 C86 C89 121(4)
C86 C87 C88 122(3)
C83 C88 C87 120(3)
C92 C91 Au5 173(3)
C92 C91 Ag1 84(3)
Au5 C91 Ag1 99.6(13)
C92 C91 Ag8 105(3)
Au5 C91 Ag8 80.3(12)
Ag1 C91 Ag8 95.2(11)
C91 C92 C93 172(4)
C91 C92 Ag1 68(2)
C93 C92 Ag1 117(2)
C98 C93 C94 117(4)
C98 C93 C92 124(4)
C94 C93 C92 119(3)
C95 C94 C93 118(4)
C96 C95 C94 122(4)
C97 C96 C95 118(4)
C97 C96 C99 129(5)
C95 C96 C99 112(5)
C98 C97 C96 120(4)
C97 C98 C93 124(4)
C102 C101 Au5 167(3)
C102 C101 Ag4 99(3)
Au5 C101 Ag4 94.1(11)
C102 C101 Ag7 90(2)
Au5 C101 Ag7 83.1(12)
Ag4 C101 Ag7 125.9(12)
C101 C102 C103 175(4)
C104 C103 C108 118(3)
C104 C103 C102 121(3)
C108 C103 C102 122(4)
C105 C104 C103 119(4)
C106 C105 C104 122(5)
C107 C106 C105 119(5)
C107 C106 C109 118(5)
C105 C106 C109 123(6)
C106 C107 C108 123(4)
C103 C108 C107 119(4)
P1 C201 P2 115.0(16)
P4 C202 P3 111.6(16)
P5 C203 P6 113.7(14)
P7 C204 P8 109.7(14)
C216 C211 C212 118(4)
C216 C211 P1 123(4)
C212 C211 P1 119(3)
C211 C212 C213 116(4)
C214 C213 C212 124(5)
C215 C214 C213 115(5)
C214 C215 C216 125(6)
C211 C216 C215 121(5)
C222 C221 C226 115(3)
C222 C221 P1 124(3)
C226 C221 P1 121(2)
C223 C222 C221 125(3)
C222 C223 C224 117(3)
C225 C224 C223 121(3)
C224 C225 C226 121(4)
C225 C226 C221 121(3)
C236 C231 C232 116(4)
C236 C231 P2 123(3)
C232 C231 P2 121(2)
C233 C232 C231 122(4)
C234 C233 C232 118(5)
C235 C234 C233 120(5)
C234 C235 C236 126(6)
C235 C236 C231 119(5)
C246 C241 C242 120(4)
C246 C241 P2 119(3)
C242 C241 P2 121(3)
C241 C242 C243 121(4)
C244 C243 C242 119(5)
C243 C244 C245 118(4)
C246 C245 C244 118(4)
C241 C246 C245 123(5)
C252 C251 C256 116(3)
C252 C251 P3 125(3)
C256 C251 P3 119(2)
C251 C252 C253 120(4)
C254 C253 C252 121(4)
C255 C254 C253 119(5)
C254 C255 C256 122(5)
C255 C256 C251 122(3)
C262 C261 C266 120.0
C262 C261 P3 116(3)
C266 C261 P3 124(3)
C263 C262 C261 120.0
C264 C263 C262 120.0
C265 C264 C263 120.0
C264 C265 C266 120.00(5)
C265 C266 C261 120.0
C272 C271 C276 118(3)
C272 C271 P4 126(3)
C276 C271 P4 116(3)
C271 C272 C273 121(4)
C274 C273 C272 120(3)
C273 C274 C275 122(4)
C274 C275 C276 117(4)
C271 C276 C275 121(4)
C282 C281 C286 113(3)
C282 C281 P4 123(3)
C286 C281 P4 124(3)
C281 C282 C283 124(4)
C284 C283 C282 120(4)
C283 C284 C285 119(4)
C284 C285 C286 123(4)
C285 C286 C281 119(4)
C296 C291 C292 117(3)
C296 C291 P5 125(3)
C292 C291 P5 117(3)
C291 C292 C293 116(4)
C294 C293 C292 125(4)
C295 C294 C293 114(4)
C294 C295 C296 122(4)
C291 C296 C295 122(4)
C302 C301 C306 117(3)
C302 C301 P5 118(3)
C306 C301 P5 125(3)
C303 C302 C301 125(4)
C304 C303 C302 115(4)
C303 C304 C305 126(5)
C304 C305 C306 117(4)
C305 C306 C301 120(4)
C316 C311 C312 124(4)
C316 C311 P6 122(3)
C312 C311 P6 113(2)
C311 C312 C313 116(4)
C314 C313 C312 123(4)
C315 C314 C313 118(4)
C314 C315 C316 122(4)
C311 C316 C315 117(4)
C326 C321 C322 117(3)
C326 C321 P6 120(2)
C322 C321 P6 123(3)
C323 C322 C321 120(3)
C324 C323 C322 117(4)
C325 C324 C323 127(4)
C324 C325 C326 117(4)
C321 C326 C325 122(3)
C336 C331 C332 119(4)
C336 C331 P7 121(3)
C332 C331 P7 120(3)
C333 C332 C331 118(4)
C332 C333 C334 121(5)
C335 C334 C333 121(5)
C334 C335 C336 123(5)
C335 C336 C331 117(4)
C342 C341 C346 121(4)
C342 C341 P7 127(3)
C346 C341 P7 112(3)
C341 C342 C343 119(5)
C344 C343 C342 115(5)
C343 C344 C345 127(5)
C344 C345 C346 117(5)
C341 C346 C345 121(5)
C352 C351 C356 120.0
C352 C351 P8 121.1(17)
C356 C351 P8 118.9(17)
C351 C352 C353 120.0
C354 C353 C352 120.0
C353 C354 C355 120.0
C356 C355 C354 120.0
C355 C356 C351 120.0
C362 C361 C366 120.0
C362 C361 P8 117(2)
C366 C361 P8 122(2)
C363 C362 C361 120.0
C362 C363 C364 120.0
C365 C364 C363 120.0
C364 C365 C366 120.0
C365 C366 C361 120.0
F11 P11 F14 89.2(10)
F11 P11 F15 90.1(11)
F14 P11 F15 90.3(11)
F11 P11 F12 90.6(10)
F14 P11 F12 179.8(12)
F15 P11 F12 89.7(11)
F11 P11 F16 90.9(11)
F14 P11 F16 90.6(11)
F15 P11 F16 178.6(12)
F12 P11 F16 89.3(11)
F11 P11 F13 178.9(12)
F14 P11 F13 90.0(10)
F15 P11 F13 90.7(11)
F12 P11 F13 90.2(10)
F16 P11 F13 88.3(11)
F26 P12 F24 93.0(18)
F26 P12 F22 89.2(19)
F24 P12 F22 177(2)
F26 P12 F21 92.1(19)
F24 P12 F21 87.4(18)
F22 P12 F21 91.1(19)
F26 P12 F23 88.0(19)
F24 P12 F23 92.7(18)
F22 P12 F23 88.9(18)
F21 P12 F23 180(3)
F26 P12 F25 177(2)
F24 P12 F25 89.8(19)
F22 P12 F25 88.0(18)
F21 P12 F25 88.5(19)
F23 P12 F25 91.5(19)
F34 P13 F32 178(2)
F34 P13 F36 93(2)
F32 P13 F36 88(2)
F34 P13 F33 91(2)
F32 P13 F33 90(2)
F36 P13 F33 88(2)
F34 P13 F35 90(2)
F32 P13 F35 89(2)
F36 P13 F35 177(3)
F33 P13 F35 92(2)
F34 P13 F31 88(2)
F32 P13 F31 91(2)
F36 P13 F31 91(2)
F33 P13 F31 179(3)
F35 P13 F31 89(2)
F43 P14 F46 88(2)
F43 P14 F42 90(2)
F46 P14 F42 89(2)
F43 P14 F44 92(2)
F46 P14 F44 92(2)
F42 P14 F44 178(2)
F43 P14 F45 93(2)
F46 P14 F45 178(3)
F42 P14 F45 90(2)
F44 P14 F45 90(2)
F43 P14 F41 179(3)
F46 P14 F41 91(2)
F42 P14 F41 90(2)
F44 P14 F41 87(2)
F45 P14 F41 88(2)
F52 P15 F55 89(2)
F52 P15 F53 90(2)
F55 P15 F53 92(2)
F52 P15 F54 179(3)
F55 P15 F54 90(2)
F53 P15 F54 91(2)
F52 P15 F51 91(2)
F55 P15 F51 89(2)
F53 P15 F51 178(2)
F54 P15 F51 88(2)
F52 P15 F56 89(2)
F55 P15 F56 178(3)
F53 P15 F56 88(2)
F54 P15 F56 92(2)
F51 P15 F56 91(2)

loop_
_geom_bond_atom_site_label_1
_geom_bond_atom_site_label_2
_geom_bond_distance
Au1 C41 2.00(3)
Au1 C4 2.10(2)
Au1 Ag7 2.772(3)
Au1 Ag2 2.947(3)
Au1 Ag8 3.037(3)
Au1 Ag1 3.158(3)
Au2 C51 2.03(3)
Au2 C5 2.04(2)
Au2 Ag4 2.847(3)
Au2 Ag2 2.848(3)
Au2 Ag1 2.899(3)
Au2 Ag3 2.959(3)
Au2 Au5 3.1564(18)
Au2 Au4 3.1955(18)
Au2 Au3 3.3516(17)
Au3 C61 2.03(3)
Au3 C6 2.11(2)
Au3 Ag5 2.803(3)
Au3 Ag4 2.953(3)
Au3 Ag6 3.164(3)
Au3 Ag3 3.252(3)
Au3 Au4 3.2851(17)
Au4 C71 2.02(3)
Au4 C81 2.06(3)
Au4 Ag6 2.887(3)
Au4 Ag5 3.090(3)
Au4 Ag2 3.200(3)
Au5 C101 1.99(4)
Au5 C91 2.00(4)
Au5 Ag8 2.996(3)
Au5 Ag7 3.021(3)
Au5 Ag4 3.199(3)
Ag1 C91 2.42(3)
Ag1 P1 2.439(8)
Ag1 C51 2.58(3)
Ag1 C92 2.59(4)
Ag2 C81 2.44(3)
Ag2 P2 2.456(9)
Ag3 C71 2.41(3)
Ag3 P3 2.455(9)
Ag3 C51 2.54(3)
Ag4 C101 2.36(3)
Ag4 P4 2.448(8)
Ag5 P5 2.429(9)
Ag5 C81 2.44(2)
Ag5 Ag6 3.110(3)
Ag6 C61 2.32(3)
Ag6 P6 2.404(8)
Ag6 C62 2.51(3)
Ag7 P7 2.439(9)
Ag7 C101 2.52(3)
Ag7 Ag8 3.133(4)
Ag8 C41 2.31(3)
Ag8 P8 2.409(9)
Ag8 C42 2.54(3)
Ag8 C91 2.59(3)
P1 C201 1.80(3)
P1 C221 1.81(3)
P1 C211 1.85(3)
P2 C231 1.78(4)
P2 C201 1.85(3)
P2 C241 1.88(3)
P3 C261 1.78(3)
P3 C251 1.79(3)
P3 C202 1.85(3)
P4 C281 1.81(3)
P4 C271 1.83(3)
P4 C202 1.84(4)
P5 C203 1.79(3)
P5 C301 1.79(4)
P5 C291 1.83(3)
P6 C321 1.82(3)
P6 C203 1.86(3)
P6 C311 1.87(3)
P7 C331 1.78(4)
P7 C341 1.84(3)
P7 C204 1.86(3)
P8 C361 1.83(3)
P8 C351 1.85(2)
P8 C204 1.89(3)
C1 C2 1.422(16)
C1 C6 1.427(16)
C1 C11 1.43(3)
C2 C3 1.427(16)
C2 C21 1.46(4)
C3 C4 1.428(15)
C3 C31 1.45(4)
C4 C5 1.430(16)
C5 C6 1.429(16)
C11 C16 1.410(19)
C11 C12 1.412(19)
C12 C13 1.41(2)
C13 C14 1.40(2)
C14 C17 1.40(9)
C14 C15 1.40(2)
C15 C16 1.41(2)
C21 C26 1.36(4)
C21 C22 1.45(4)
C22 C23 1.42(5)
C23 C24 1.37(6)
C24 C25 1.34(5)
C24 C27 1.54(5)
C25 C26 1.36(4)
C31 C32 1.43(4)
C31 C36 1.44(4)
C32 C33 1.42(4)
C33 C34 1.39(4)
C34 C35 1.35(4)
C34 C37 1.51(4)
C35 C36 1.38(4)
C41 C42 1.24(4)
C42 C43 1.44(4)
C43 C44 1.41(4)
C43 C48 1.43(4)
C44 C45 1.35(4)
C45 C46 1.34(6)
C46 C47 1.41(6)
C46 C49 1.51(6)
C47 C48 1.39(5)
C51 C52 1.18(4)
C52 C53 1.45(4)
C53 C54 1.39(4)
C53 C58 1.40(4)
C54 C55 1.41(5)
C55 C56 1.37(7)
C56 C57 1.35(7)
C56 C59 1.59(7)
C57 C58 1.39(5)
C61 C62 1.19(4)
C62 C63 1.49(4)
C63 C64 1.33(5)
C63 C68 1.41(5)
C64 C65 1.43(5)
C65 C66 1.35(6)
C66 C67 1.36(7)
C66 C69 1.52(6)
C67 C68 1.39(6)
C71 C72 1.17(4)
C72 C73 1.51(4)
C73 C74 1.3900
C73 C78 1.3900
C74 C75 1.3900
C75 C76 1.3900
C76 C77 1.3900
C76 C79 1.63(8)
C77 C78 1.3900
C81 C82 1.20(4)
C82 C83 1.41(4)
C83 C88 1.34(4)
C83 C84 1.38(5)
C84 C85 1.42(5)
C85 C86 1.35(5)
C86 C87 1.39(5)
C86 C89 1.49(5)
C87 C88 1.39(4)
C91 C92 1.23(5)
C92 C93 1.46(5)
C93 C98 1.38(5)
C93 C94 1.43(5)
C94 C95 1.41(5)
C95 C96 1.38(6)
C96 C97 1.37(6)
C96 C99 1.52(5)
C97 C98 1.34(5)
C101 C102 1.20(5)
C102 C103 1.48(5)
C103 C104 1.39(5)
C103 C108 1.41(4)
C104 C105 1.38(6)
C105 C106 1.36(6)
C106 C107 1.29(6)
C106 C109 1.51(6)
C107 C108 1.42(5)
C211 C216 1.32(5)
C211 C212 1.37(5)
C212 C213 1.43(5)
C213 C214 1.32(7)
C214 C215 1.27(7)
C215 C216 1.35(5)
C221 C222 1.38(4)
C221 C226 1.41(4)
C222 C223 1.34(4)
C223 C224 1.40(5)
C224 C225 1.35(4)
C225 C226 1.36(4)
C231 C236 1.40(5)
C231 C232 1.43(5)
C232 C233 1.43(5)
C233 C234 1.36(6)
C234 C235 1.32(6)
C235 C236 1.36(6)
C241 C246 1.32(5)
C241 C242 1.37(5)
C242 C243 1.38(5)
C243 C244 1.38(6)
C244 C245 1.46(7)
C245 C246 1.33(5)
C251 C252 1.40(4)
C251 C256 1.43(5)
C252 C253 1.43(6)
C253 C254 1.38(6)
C254 C255 1.35(5)
C255 C256 1.36(5)
C261 C262 1.3900
C261 C266 1.3900
C262 C263 1.3900
C263 C264 1.3900(13)
C264 C265 1.3900
C265 C266 1.3900
C271 C272 1.37(4)
C271 C276 1.39(4)
C272 C273 1.39(5)
C273 C274 1.33(5)
C274 C275 1.38(5)
C275 C276 1.41(4)
C281 C282 1.32(4)
C281 C286 1.45(5)
C282 C283 1.38(5)
C283 C284 1.29(5)
C284 C285 1.32(5)
C285 C286 1.34(5)
C291 C296 1.37(4)
C291 C292 1.40(5)
C292 C293 1.43(5)
C293 C294 1.38(7)
C294 C295 1.34(7)
C295 C296 1.43(5)
C301 C302 1.39(4)
C301 C306 1.40(5)
C302 C303 1.35(5)
C303 C304 1.32(6)
C304 C305 1.38(6)
C305 C306 1.38(5)
C311 C316 1.36(5)
C311 C312 1.37(4)
C312 C313 1.40(5)
C313 C314 1.38(6)
C314 C315 1.36(6)
C315 C316 1.40(5)
C321 C326 1.39(4)
C321 C322 1.43(4)
C322 C323 1.42(4)
C323 C324 1.34(5)
C324 C325 1.31(5)
C325 C326 1.40(5)
C331 C336 1.41(5)
C331 C332 1.46(4)
C332 C333 1.33(5)
C333 C334 1.37(6)
C334 C335 1.31(6)
C335 C336 1.39(5)
C341 C342 1.35(5)
C341 C346 1.36(4)
C342 C343 1.50(6)
C343 C344 1.29(6)
C344 C345 1.38(7)
C345 C346 1.38(6)
C351 C352 1.3900
C351 C356 1.3900
C352 C353 1.3900
C353 C354 1.3900
C354 C355 1.3900
C355 C356 1.3900
C361 C362 1.3900
C361 C366 1.3900
C362 C363 1.3900
C363 C364 1.3900
C364 C365 1.3900
C365 C366 1.3900
P11 F11 1.514(8)
P11 F14 1.516(8)
P11 F15 1.516(8)
P11 F12 1.517(8)
P11 F16 1.521(8)
P11 F13 1.523(8)
P12 F26 1.479(14)
P12 F24 1.492(13)
P12 F22 1.497(14)
P12 F21 1.497(14)
P12 F23 1.501(13)
P12 F25 1.509(14)
P13 F34 1.498(14)
P13 F32 1.499(14)
P13 F36 1.500(14)
P13 F33 1.500(14)
P13 F35 1.500(14)
P13 F31 1.502(14)
P14 F43 1.498(14)
P14 F46 1.499(14)
P14 F42 1.499(14)
P14 F44 1.500(14)
P14 F45 1.502(14)
P14 F41 1.505(14)
P15 F52 1.496(14)
P15 F55 1.500(14)
P15 F53 1.501(14)
P15 F54 1.502(14)
P15 F51 1.502(14)
P15 F56 1.503(14)
